data_7003253
loop_
_publ_author_name
'Li, Shun-Li'
'Zhang, Yong-Mei'
'Ma, Jian-Fang'
'Lan, Ya-Qian'
'Yang, Jin'

_publ_section_title
;
 A novel organotin-substituted polyoxomolybdate cluster
;
_journal_issue 8
_journal_name_full 'Dalton Transactions'
_journal_page_first 1000
_journal_page_last 1002
_journal_paper_doi 10.1039/b714915h
_journal_year 2008
_chemical_formula_sum 'C16 H158 Mo34 N4 O166 Sn4'
_chemical_formula_weight 6800.18
_chemical_name_systematic
;
?
;
_space_group_IT_number 14
_symmetry_space_group_name_Hall '-P 2yn'
_symmetry_space_group_name_H-M 'P 1 21/n 1'
_atom_sites_solution_hydrogens geom
_atom_sites_solution_primary direct
_atom_sites_solution_secondary difmap
_audit_creation_method SHELXL-97
_cell_angle_alpha 90.00
_cell_angle_beta 98.49(3)
_cell_angle_gamma 90.00
_cell_formula_units_Z 2
_cell_length_a 20.062(4)
_cell_length_b 18.535(4)
_cell_length_c 21.953(4)
_cell_measurement_reflns_used 16420
_cell_measurement_temperature 293(2)
_cell_measurement_theta_max 27.5
_cell_measurement_theta_min 2.2
_cell_volume 8074(3)
_computing_cell_refinement PROCESS-AUTO
_computing_data_collection 'PROCESS-AUTO (Rigaku, 1998)'
_computing_data_reduction PROCESS-AUTO
_computing_molecular_graphics 'SHELXTL-PLUS (Sheldrick, 1990)'
_computing_publication_material SHELXL-97
_computing_structure_refinement 'SHELXL-97 (Sheldrick, 1997)'
_computing_structure_solution 'SHELXS-97 (Sheldrick, 1997)'
_diffrn_ambient_temperature 293(2)
_diffrn_detector_area_resol_mean 10.0
_diffrn_measured_fraction_theta_full 0.928
_diffrn_measured_fraction_theta_max 0.898
_diffrn_measurement_device_type 'Rigaku RAXIS-RAPID'
_diffrn_measurement_method '\w scan'
_diffrn_radiation_monochromator graphite
_diffrn_radiation_source 'fine-focus sealed tube'
_diffrn_radiation_type MoK\a
_diffrn_radiation_wavelength 0.71073
_diffrn_reflns_av_R_equivalents 0.0000
_diffrn_reflns_av_sigmaI/netI 0.0892
_diffrn_reflns_limit_h_max 26
_diffrn_reflns_limit_h_min 0
_diffrn_reflns_limit_k_max 23
_diffrn_reflns_limit_k_min 0
_diffrn_reflns_limit_l_max 28
_diffrn_reflns_limit_l_min -28
_diffrn_reflns_number 16608
_diffrn_reflns_theta_full 25.00
_diffrn_reflns_theta_max 27.48
_diffrn_reflns_theta_min 2.17
_exptl_absorpt_coefficient_mu 3.275
_exptl_absorpt_correction_T_max 0.467
_exptl_absorpt_correction_T_min 0.305
_exptl_absorpt_correction_type multi-scan
_exptl_absorpt_process_details
;
Higashi,T (1995) Program for absorption correction.
Rigaku Corporation, Tokyo, Japan.
;
_exptl_crystal_colour brown
_exptl_crystal_density_diffrn 2.797
_exptl_crystal_density_meas ?
_exptl_crystal_density_method .
_exptl_crystal_description block
_exptl_crystal_F_000 6476
_exptl_crystal_size_max 0.35
_exptl_crystal_size_mid 0.25
_exptl_crystal_size_min 0.23
_refine_diff_density_max 2.400
_refine_diff_density_min -2.801
_refine_diff_density_rms 0.278
_refine_ls_extinction_coef 0.00017(4)
_refine_ls_extinction_expression Fc^*^=kFc[1+0.001xFc^2^\l^3^/sin(2\q)]^-1/4^
_refine_ls_extinction_method SHELXL
_refine_ls_goodness_of_fit_ref 1.068
_refine_ls_hydrogen_treatment constr
_refine_ls_matrix_type full
_refine_ls_number_parameters 1008
_refine_ls_number_reflns 16608
_refine_ls_number_restraints 11
_refine_ls_restrained_S_all 1.088
_refine_ls_R_factor_all 0.1139
_refine_ls_R_factor_gt 0.0737
_refine_ls_shift/su_max 0.001
_refine_ls_shift/su_mean 0.000
_refine_ls_structure_factor_coef Fsqd
_refine_ls_weighting_details 'calc w=1/[\s^2^(Fo^2^)+(0.1100P)^2^+0.0000P] where P=(Fo^2^+2Fc^2^)/3'
_refine_ls_weighting_scheme calc
_refine_ls_wR_factor_gt 0.2019
_refine_ls_wR_factor_ref 0.2135
_reflns_number_gt 9496
_reflns_number_total 16608
_reflns_threshold_expression >2\s(I)
_cod_data_source_file b714915h.txt
_cod_data_source_block yj-a-5
_cod_database_code 7003253

loop_
_symmetry_equiv_pos_as_xyz
'x, y, z'
'-x+1/2, y+1/2, -z+1/2'
'-x, -y, -z'
'x-1/2, -y-1/2, z-1/2'

loop_
_atom_site_label
_atom_site_type_symbol
_atom_site_fract_x
_atom_site_fract_y
_atom_site_fract_z
_atom_site_U_iso_or_equiv
_atom_site_adp_type
_atom_site_occupancy
_atom_site_symmetry_multiplicity
_atom_site_calc_flag
_atom_site_refinement_flags
_atom_site_disorder_assembly
_atom_site_disorder_group
C1 C 0.1945(7) 0.2418(8) 0.2281(5) 0.045(3) Uani 1 1 d D . .
H1A H 0.1757 0.2160 0.1911 0.053 Uiso 1 1 calc R . .
H1B H 0.1864 0.2926 0.2195 0.053 Uiso 1 1 calc R . .
C2 C 0.2595(9) 0.2327(10) 0.2342(9) 0.078(5) Uiso 1 1 d D . .
H2A H 0.2671 0.1812 0.2309 0.094 Uiso 1 1 calc R . .
H2B H 0.2772 0.2462 0.2762 0.094 Uiso 1 1 calc R . .
C3 C 0.2993(10) 0.2658(8) 0.1972(9) 0.074(6) Uani 1 1 d . . .
C4 C 0.2735(14) 0.3160(13) 0.1511(12) 0.043(6) Uani 0.50 1 d P . .
H4A H 0.2256 0.3204 0.1500 0.065 Uiso 0.50 1 calc PR . .
H4B H 0.2829 0.2995 0.1118 0.065 Uiso 0.50 1 calc PR . .
H4C H 0.2944 0.3621 0.1603 0.065 Uiso 0.50 1 calc PR . .
C4' C 0.3694(13) 0.2503(15) 0.2100(12) 0.046(7) Uani 0.50 1 d P . .
H4'1 H 0.3773 0.2150 0.2423 0.068 Uiso 0.50 1 calc PR . .
H4'2 H 0.3937 0.2937 0.2228 0.068 Uiso 0.50 1 calc PR . .
H4'3 H 0.3846 0.2318 0.1736 0.068 Uiso 0.50 1 calc PR . .
C5 C 0.2065(8) 0.4410(7) 0.7557(5) 0.047(3) Uani 1 1 d D . .
H5A H 0.2485 0.4308 0.7404 0.056 Uiso 1 1 calc R . .
H5B H 0.2108 0.4897 0.7721 0.056 Uiso 1 1 calc R . .
C6 C 0.2061(10) 0.3981(11) 0.8042(9) 0.098(7) Uiso 1 1 d D . .
H6A H 0.1858 0.3523 0.7904 0.118 Uiso 1 1 calc R . .
H6B H 0.1783 0.4198 0.8319 0.118 Uiso 1 1 calc R . .
C7 C 0.2730(10) 0.3850(8) 0.8377(7) 0.073(5) Uani 1 1 d D . .
C8 C 0.3326(14) 0.4108(14) 0.8298(12) 0.043(6) Uiso 0.50 1 d P . .
H8A H 0.3271 0.4447 0.7963 0.064 Uiso 0.50 1 calc PR . .
H8B H 0.3610 0.3719 0.8205 0.064 Uiso 0.50 1 calc PR . .
H8C H 0.3529 0.4346 0.8667 0.064 Uiso 0.50 1 calc PR . .
C8' C 0.2613(12) 0.3281(12) 0.8837(9) 0.036(6) Uiso 0.50 1 d PD . .
H8'1 H 0.2138 0.3185 0.8804 0.054 Uiso 0.50 1 calc PRD . .
H8'2 H 0.2779 0.3448 0.9245 0.054 Uiso 0.50 1 calc PR . .
H8'3 H 0.2845 0.2847 0.8754 0.054 Uiso 0.50 1 calc PR . .
N1 N 0.2540(6) 0.2772(5) 0.7038(4) 0.040(3) Uani 1 1 d . . .
N2 N 0.2461(6) 0.3908(6) 0.3013(5) 0.039(3) Uani 1 1 d . . .
O1 O 0.1829(6) -0.0505(5) 0.4920(5) 0.064(3) Uani 1 1 d . . .
O3 O 0.3029(5) -0.0294(5) 0.5618(4) 0.058(3) Uani 1 1 d . . .
O4 O 0.2808(5) 0.0236(5) 0.4439(4) 0.048(2) Uani 1 1 d . . .
O6 O 0.1861(5) 0.0562(5) 0.5737(4) 0.048(2) Uani 1 1 d . . .
O7 O 0.2911(5) 0.1209(4) 0.5343(4) 0.045(2) Uani 1 1 d . . .
O8 O 0.2884(5) 0.1569(5) 0.4006(4) 0.046(2) Uani 1 1 d . . .
O17 O 0.3423(5) 0.2506(5) 0.4962(4) 0.047(2) Uani 1 1 d . . .
O16 O 0.2159(5) 0.2411(4) 0.4800(4) 0.042(2) Uani 1 1 d . . .
O15 O 0.3619(5) 0.2125(5) 0.6180(4) 0.055(3) Uani 1 1 d . . .
O19 O 0.3559(5) 0.2785(5) 0.3733(4) 0.057(3) Uani 1 1 d . . .
O18 O 0.2109(5) 0.2661(4) 0.3549(4) 0.044(2) Uani 1 1 d . . .
O20 O 0.0812(6) 0.2018(6) 0.3679(6) 0.106(5) Uani 1 1 d D . .
H20 H 0.0482 0.2284 0.3626 0.159 Uiso 1 1 calc R . .
O30 O 0.2805(12) 0.4054(10) 0.2713(9) 0.162(9) Uani 1 1 d . . .
O28 O 0.1186(5) 0.3186(5) 0.2906(4) 0.052(2) Uani 1 1 d . . .
O26 O 0.2580(5) 0.3548(4) 0.4301(4) 0.042(2) Uani 1 1 d . . .
O27 O 0.1250(5) 0.3487(5) 0.4241(4) 0.046(2) Uani 1 1 d . . .
O58 O -0.0627(6) 0.4262(5) 0.6883(4) 0.062(3) Uani 1 1 d . . .
O24 O 0.2609(5) 0.3154(5) 0.5775(3) 0.044(2) Uani 1 1 d . . .
O14 O 0.2168(5) 0.1973(4) 0.5995(4) 0.042(2) Uani 1 1 d . . .
O23 O 0.1294(5) 0.2143(4) 0.6595(4) 0.047(2) Uani 1 1 d . . .
O25 O 0.1271(5) 0.3122(5) 0.5488(4) 0.047(2) Uani 1 1 d . . .
O34 O 0.3532(6) 0.4004(5) 0.6567(4) 0.065(3) Uani 1 1 d . . .
O36 O 0.3363(5) 0.4267(5) 0.5329(4) 0.050(2) Uani 1 1 d . . .
O35 O 0.2084(5) 0.4245(5) 0.5149(4) 0.045(2) Uani 1 1 d . . .
O12 O 0.0807(6) 0.0799(5) 0.6481(5) 0.070(3) Uani 1 1 d . . .
O22 O 0.0216(6) 0.1782(5) 0.7120(5) 0.069(3) Uani 1 1 d . . .
O32 O 0.1251(5) 0.3410(4) 0.6829(4) 0.048(2) Uani 1 1 d . . .
O40 O 0.0184(5) 0.3262(4) 0.7455(4) 0.044(2) Uani 1 1 d . . .
O33 O 0.2080(5) 0.4019(5) 0.6386(4) 0.050(2) Uani 1 1 d . . .
O46 O 0.0579(6) 0.4152(5) 0.8442(4) 0.069(3) Uani 1 1 d . . .
O39 O 0.1193(5) 0.4437(5) 0.3136(4) 0.054(3) Uani 1 1 d . . .
O38 O 0.2078(6) 0.4689(5) 0.3948(4) 0.056(3) Uani 1 1 d . . .
O37 O 0.3523(5) 0.4637(5) 0.4145(4) 0.056(3) Uani 1 1 d . . .
O49 O 0.1683(6) 0.6045(5) 0.4113(4) 0.066(3) Uani 1 1 d . . .
O41 O 0.0755(6) 0.4494(5) 0.6018(5) 0.063(3) Uani 1 1 d . . .
O42 O 0.2755(5) 0.5145(5) 0.6111(4) 0.052(2) Uani 1 1 d . . .
O47 O 0.0704(6) 0.4584(5) 0.7223(4) 0.060(3) Uani 1 1 d . . .
O48 O 0.1672(6) 0.5347(5) 0.6671(4) 0.057(3) Uani 1 1 d . . .
O51 O 0.2684(6) 0.6421(5) 0.6895(4) 0.067(3) Uani 1 1 d . . .
O52 O 0.1471(6) 0.6719(5) 0.6262(5) 0.065(3) Uani 1 1 d D . .
O50 O -0.0206(5) 0.5203(5) 0.7816(4) 0.056(3) Uani 1 1 d . . .
O54 O 0.1553(7) 0.7147(5) 0.4898(5) 0.079(4) Uani 1 1 d . . .
O43 O 0.2767(5) 0.5514(5) 0.4777(4) 0.053(3) Uani 1 1 d . . .
O5 O 0.2915(6) 0.0316(5) 0.3224(4) 0.061(3) Uani 1 1 d . . .
O53 O 0.2577(6) 0.6500(5) 0.5639(4) 0.061(3) Uani 1 1 d . . .
O44 O 0.0739(6) 0.4988(5) 0.4185(5) 0.063(3) Uani 1 1 d . . .
O9 O 0.1854(5) 0.1291(5) 0.3145(4) 0.055(3) Uani 1 1 d . . .
O45 O -0.0728(6) 0.3884(6) 0.8107(5) 0.066(3) Uani 1 1 d . . .
O56 O -0.0144(6) 0.6698(5) 0.8026(5) 0.076(4) Uani 1 1 d . . .
O2 O 0.1720(6) -0.0062(5) 0.3543(4) 0.059(3) Uani 1 1 d . . .
O13 O 0.0855(5) 0.1569(5) 0.5449(4) 0.060(3) Uani 1 1 d . . .
O55 O 0.2723(7) 0.7020(6) 0.4511(5) 0.085(4) Uani 1 1 d . . .
O57 O 0.0093(7) 0.6204(7) 0.6932(5) 0.088(4) Uani 1 1 d D . .
O21 O 0.0682(6) 0.1881(6) 0.2298(5) 0.087(4) Uani 1 1 d D . .
H21 H 0.0866 0.1910 0.1989 0.130 Uiso 1 1 calc R . .
O31 O 0.0043(6) 0.2845(7) 0.6262(4) 0.070(3) Uani 1 1 d . . .
O10 O -0.0482(7) 0.0761(7) 0.7691(6) 0.092(4) Uani 1 1 d . . .
H10 H -0.0482 0.0383 0.7885 0.138 Uiso 1 1 calc R . .
O29 O 0.2971(10) 0.2664(11) 0.7488(11) 0.160(8) Uani 1 1 d . . .
O11 O 0.0908(7) 0.0657(8) 0.7775(6) 0.098(4) Uani 1 1 d . . .
Mo5 Mo 0.29691(7) 0.21104(6) 0.55791(5) 0.0419(3) Uani 1 1 d . . .
Mo8 Mo 0.19691(7) 0.29098(6) 0.64156(5) 0.0412(3) Uani 1 1 d . . .
Mo9 Mo 0.17858(7) 0.33189(6) 0.49339(5) 0.0406(3) Uani 1 1 d . . .
Mo12 Mo 0.28831(7) 0.42422(6) 0.60091(5) 0.0449(3) Uani 1 1 d . . .
Mo6 Mo 0.29367(7) 0.25013(6) 0.41333(5) 0.0431(3) Uani 1 1 d . . .
Mo16 Mo 0.21258(8) 0.61230(6) 0.62874(5) 0.0532(4) Uani 1 1 d . . .
Mo13 Mo 0.28785(7) 0.46253(6) 0.45714(5) 0.0464(3) Uani 1 1 d . . .
Mo10 Mo 0.19179(7) 0.37354(6) 0.34907(5) 0.0446(3) Uani 1 1 d . . .
Mo11 Mo -0.00504(7) 0.42002(7) 0.78171(5) 0.0492(3) Uani 1 1 d . . .
Mo1 Mo 0.23918(7) 0.01504(6) 0.51537(5) 0.0484(3) Uani 1 1 d . . .
Mo15 Mo -0.04636(8) 0.61077(7) 0.74653(6) 0.0596(4) Uani 1 1 d . . .
Mo3 Mo 0.02161(11) 0.07474(10) 0.72254(8) 0.0884(6) Uani 1 1 d . . .
Mo17 Mo 0.21507(9) 0.65395(7) 0.48006(6) 0.0598(4) Uani 1 1 d . . .
Mo4 Mo 0.13728(7) 0.12673(6) 0.60762(5) 0.0477(3) Uani 1 1 d . . .
Mo2 Mo 0.23406(7) 0.05779(6) 0.36534(5) 0.0465(3) Uani 1 1 d . . .
Mo7 Mo 0.05240(7) 0.26580(7) 0.69382(6) 0.0531(3) Uani 1 1 d . . .
Mo14 Mo 0.12190(8) 0.53177(7) 0.36553(5) 0.0550(4) Uani 1 1 d . . .
Sn1 Sn 0.13116(7) 0.21213(6) 0.30058(6) 0.0715(4) Uani 1 1 d D . .
Sn2 Sn 0.12582(7) 0.44724(6) 0.66994(5) 0.0671(4) Uani 1 1 d . . .
O3W O -0.0555(8) 0.0832(7) 0.6394(6) 0.101(4) Uani 1 1 d . . .
O4W O 0.2169(6) 0.0943(6) 0.6935(4) 0.069(3) Uani 1 1 d . . .
O5W O 0.1290(5) 0.2454(6) 0.7847(4) 0.062(3) Uani 1 1 d . . .
O1W O 0.1691(5) 0.0986(5) 0.4455(4) 0.049(2) Uani 1 1 d . . .
O2W O 0.0133(4) -0.0476(3) 0.7040(3) 0.0296(18) Uani 1 1 d . . .
O8W O 0.1512(6) 0.5634(5) 0.5355(4) 0.060(3) Uani 1 1 d . . .
O6W O 0.1994(7) 0.5694(5) 0.2981(4) 0.071(3) Uani 1 1 d . . .
O7W O -0.1292(6) 0.5966(6) 0.8128(4) 0.063(3) Uani 1 1 d . . .
OW1 O 0.365(2) 0.101(2) 0.708(2) 0.132(18) Uiso 0.50 1 d P . .
OW2 O 0.3538(17) 0.069(2) 0.6862(17) 0.114(13) Uani 0.50 1 d P . .
OW3 O -0.075(3) 0.153(3) 0.533(3) 0.21(2) Uiso 0.50 1 d P . .
OW4 O -0.046(2) 0.108(3) 0.5145(18) 0.27(2) Uiso 0.75 1 d PD . .
OW5 O 0.124(3) 0.364(3) -0.015(3) 0.30(2) Uiso 0.75 1 d P . .
OW6 O 0.386(2) 0.536(2) 0.297(2) 0.135(18) Uiso 0.50 1 d P . .
OW7 O 0.341(2) 0.5544(17) 0.3007(13) 0.112(12) Uani 0.50 1 d P . .
OW8 O 0.0404(8) 0.0629(11) 0.4327(8) 0.141(7) Uani 1 1 d D . .
OW9 O -0.024(3) 0.249(3) 0.406(6) 0.57(13) Uani 0.50 1 d P . .
OW10 O -0.0184(19) 0.2552(15) 0.4972(15) 0.109(11) Uani 0.50 1 d P . .
OW11 O 0.0111(10) 0.702(7) 0.586(4) 0.76(11) Uiso 0.75 1 d PD . .
OW12 O 0.452(3) -0.067(4) 0.437(3) 0.40(3) Uiso 0.75 1 d P . .
OW13 O 0.038(6) 0.093(5) 0.922(4) 0.32(4) Uiso 0.50 1 d P . .
OW14 O -0.022(4) 0.130(4) 0.925(3) 0.28(3) Uiso 0.50 1 d P . .
OW15 O 0.099(4) 0.115(4) 0.913(3) 0.25(3) Uiso 0.50 1 d P . .
OW16 O 0.422(5) -0.179(5) 0.550(4) 0.33(4) Uiso 0.50 1 d P . .
OW17 O 0.097(2) 0.216(2) 0.899(2) 0.164(15) Uiso 0.50 1 d P . .
OW19 O 0.0168(7) 0.5882(7) 0.5177(6) 0.086(4) Uani 1 1 d . . .
OW20 O -0.048(2) 0.2058(15) 0.200(3) 0.62(6) Uani 1 1 d . . .
OW21 O 0.4375(18) 0.0627(13) 0.5932(18) 0.161(19) Uani 0.50 1 d P . .
OW22 O 0.424(3) 0.091(3) 0.460(3) 0.34(3) Uiso 0.75 1 d P . .
OW23 O 0.025(3) 0.229(3) -0.123(3) 0.21(2) Uiso 0.50 1 d P . .
OW25 O -0.033(3) 0.155(3) 0.036(3) 0.22(2) Uiso 0.50 1 d P . .
OW26 O 0.045(3) 0.247(3) 0.089(3) 0.23(2) Uiso 0.50 1 d P . .
OW27 O 0.133(3) 0.151(3) 0.116(3) 0.27(3) Uiso 0.50 1 d P . .
OW29 O 0.102(2) 0.267(2) 0.111(2) 0.160(15) Uiso 0.50 1 d P . .
OW28 O 0.466(3) 0.195(4) 0.438(3) 0.26(3) Uiso 0.50 1 d P . .
OW24 O 0.550(4) 0.522(4) 0.379(3) 0.40(3) Uiso 0.75 1 d P . .

loop_
_atom_site_aniso_label
_atom_site_aniso_U_11
_atom_site_aniso_U_22
_atom_site_aniso_U_33
_atom_site_aniso_U_23
_atom_site_aniso_U_13
_atom_site_aniso_U_12
C1 0.058(9) 0.059(8) 0.017(5) -0.005(5) 0.008(6) -0.016(7)
C3 0.101(15) 0.036(8) 0.095(13) -0.029(8) 0.050(11) -0.032(9)
C4 0.057(18) 0.023(12) 0.053(16) -0.011(11) 0.019(14) 0.003(12)
C4' 0.037(16) 0.054(17) 0.052(16) 0.005(13) 0.028(13) 0.006(13)
C5 0.080(11) 0.037(7) 0.023(6) 0.000(5) 0.005(6) 0.010(7)
C7 0.116(16) 0.056(10) 0.046(9) -0.009(7) 0.002(9) 0.030(10)
N1 0.060(8) 0.036(6) 0.022(5) 0.012(4) -0.002(5) 0.009(5)
N2 0.058(8) 0.037(6) 0.024(5) 0.003(4) 0.015(5) -0.010(6)
O1 0.085(8) 0.046(6) 0.065(7) -0.001(5) 0.026(6) -0.012(6)
O3 0.080(8) 0.046(5) 0.050(6) 0.006(5) 0.010(5) 0.014(5)
O4 0.067(6) 0.041(5) 0.040(5) 0.004(4) 0.021(5) 0.002(5)
O6 0.061(6) 0.046(5) 0.042(5) -0.005(4) 0.019(5) 0.018(5)
O7 0.070(7) 0.030(4) 0.039(5) 0.005(4) 0.016(4) -0.007(4)
O8 0.057(6) 0.045(5) 0.035(5) -0.001(4) 0.009(4) 0.005(5)
O17 0.069(7) 0.038(5) 0.035(5) 0.011(4) 0.009(4) 0.006(5)
O16 0.064(6) 0.038(5) 0.026(4) 0.001(3) 0.013(4) 0.013(4)
O15 0.071(7) 0.051(6) 0.045(5) 0.004(4) 0.008(5) 0.007(5)
O19 0.066(7) 0.066(7) 0.042(5) 0.005(5) 0.018(5) -0.005(6)
O18 0.074(7) 0.033(4) 0.025(4) 0.004(3) 0.004(4) 0.000(5)
O20 0.081(9) 0.040(6) 0.201(16) 0.006(8) 0.033(10) 0.005(6)
O30 0.22(3) 0.116(15) 0.128(16) 0.036(12) -0.036(16) -0.004(15)
O28 0.072(7) 0.031(5) 0.052(6) 0.005(4) 0.002(5) -0.013(5)
O26 0.066(6) 0.029(4) 0.033(4) -0.004(3) 0.012(4) 0.001(4)
O27 0.073(7) 0.036(5) 0.028(4) 0.009(4) 0.003(4) -0.001(5)
O58 0.088(8) 0.056(6) 0.037(5) -0.006(5) -0.007(5) 0.019(6)
O24 0.069(6) 0.041(5) 0.023(4) -0.004(3) 0.011(4) 0.007(5)
O14 0.072(6) 0.027(4) 0.030(4) 0.006(3) 0.016(4) 0.005(4)
O23 0.078(7) 0.027(4) 0.039(5) 0.006(4) 0.016(5) 0.006(5)
O25 0.068(7) 0.043(5) 0.031(5) -0.001(4) 0.008(4) 0.004(5)
O34 0.088(8) 0.057(6) 0.043(6) 0.001(5) -0.014(5) -0.020(6)
O36 0.066(7) 0.045(5) 0.038(5) 0.004(4) 0.004(5) -0.022(5)
O35 0.068(7) 0.039(5) 0.029(4) -0.007(4) 0.003(4) 0.007(5)
O12 0.102(9) 0.047(6) 0.072(7) -0.019(5) 0.048(7) -0.014(6)
O22 0.103(9) 0.053(6) 0.059(6) -0.018(5) 0.035(6) -0.022(6)
O32 0.074(7) 0.029(4) 0.042(5) 0.000(4) 0.013(5) 0.009(5)
O40 0.062(6) 0.041(5) 0.029(4) 0.000(4) 0.010(4) -0.003(4)
O33 0.084(7) 0.037(5) 0.031(5) 0.004(4) 0.015(5) 0.005(5)
O46 0.113(9) 0.057(6) 0.032(5) 0.006(5) -0.004(6) 0.014(6)
O39 0.088(8) 0.038(5) 0.032(5) -0.001(4) -0.001(5) -0.001(5)
O38 0.098(8) 0.038(5) 0.028(4) 0.010(4) 0.001(5) 0.003(5)
O37 0.072(7) 0.057(6) 0.044(5) -0.002(5) 0.025(5) -0.010(5)
O49 0.116(9) 0.041(5) 0.035(5) -0.010(4) -0.013(6) 0.010(6)
O41 0.087(8) 0.052(6) 0.048(6) 0.011(5) 0.002(5) 0.012(6)
O42 0.072(7) 0.036(5) 0.046(5) 0.004(4) 0.005(5) -0.012(5)
O47 0.090(8) 0.045(6) 0.050(6) -0.002(4) 0.023(6) 0.016(5)
O48 0.099(8) 0.034(5) 0.040(5) -0.003(4) 0.012(5) 0.002(5)
O51 0.113(9) 0.056(6) 0.034(5) -0.006(4) 0.012(6) -0.029(6)
O52 0.102(9) 0.033(5) 0.061(6) 0.004(5) 0.015(6) 0.014(5)
O50 0.084(8) 0.046(5) 0.039(5) -0.007(4) 0.009(5) 0.012(5)
O54 0.152(12) 0.033(5) 0.049(6) -0.002(4) 0.005(7) 0.027(6)
O43 0.077(7) 0.043(5) 0.039(5) 0.000(4) 0.008(5) -0.006(5)
O5 0.086(8) 0.051(6) 0.052(6) 0.003(5) 0.035(6) 0.011(6)
O53 0.102(9) 0.041(5) 0.039(5) 0.006(4) 0.005(5) -0.007(6)
O44 0.085(8) 0.059(6) 0.049(6) 0.002(5) 0.027(6) -0.004(6)
O9 0.073(7) 0.048(6) 0.044(5) -0.005(4) 0.006(5) -0.003(5)
O45 0.079(8) 0.058(6) 0.071(7) -0.013(5) 0.043(6) -0.008(6)
O56 0.105(9) 0.041(6) 0.069(7) 0.007(5) -0.031(7) -0.012(6)
O2 0.084(8) 0.043(5) 0.052(6) -0.009(5) 0.015(5) -0.009(5)
O13 0.077(8) 0.053(6) 0.047(6) -0.010(5) -0.002(5) -0.006(6)
O55 0.138(12) 0.058(7) 0.054(7) 0.009(5) -0.002(7) -0.033(7)
O57 0.108(10) 0.093(9) 0.065(8) 0.023(7) 0.026(7) 0.017(8)
O21 0.117(11) 0.061(7) 0.083(9) -0.008(6) 0.020(8) -0.027(7)
O31 0.081(8) 0.092(8) 0.036(5) -0.012(5) 0.006(5) 0.010(7)
O10 0.118(11) 0.075(8) 0.092(10) -0.006(7) 0.046(9) -0.021(8)
O29 0.130(16) 0.159(18) 0.20(2) 0.034(16) 0.051(16) -0.019(14)
O11 0.096(10) 0.114(11) 0.079(9) 0.021(8) -0.007(8) 0.009(8)
Mo5 0.0623(8) 0.0346(6) 0.0289(5) 0.0025(4) 0.0067(5) 0.0015(6)
Mo8 0.0645(8) 0.0316(6) 0.0280(5) 0.0037(4) 0.0087(5) 0.0014(6)
Mo9 0.0624(8) 0.0316(6) 0.0279(5) 0.0036(4) 0.0070(5) -0.0002(5)
Mo12 0.0692(9) 0.0368(6) 0.0279(5) 0.0025(4) 0.0046(5) -0.0041(6)
Mo6 0.0638(8) 0.0366(6) 0.0297(5) 0.0019(4) 0.0100(5) 0.0000(6)
Mo16 0.0920(11) 0.0355(6) 0.0308(6) -0.0029(5) 0.0043(6) -0.0080(7)
Mo13 0.0735(9) 0.0358(6) 0.0297(5) 0.0043(5) 0.0071(5) -0.0073(6)
Mo10 0.0710(9) 0.0331(6) 0.0293(5) 0.0036(4) 0.0054(5) -0.0020(6)
Mo11 0.0771(9) 0.0454(7) 0.0255(5) 0.0030(5) 0.0093(6) 0.0080(7)
Mo1 0.0787(10) 0.0338(6) 0.0345(6) 0.0012(5) 0.0144(6) 0.0013(6)
Mo15 0.0789(10) 0.0447(7) 0.0500(7) 0.0104(6) -0.0079(7) -0.0051(7)
Mo3 0.1171(16) 0.0806(12) 0.0716(11) 0.0064(9) 0.0275(11) -0.0203(11)
Mo17 0.1087(12) 0.0348(6) 0.0340(6) 0.0013(5) 0.0046(7) -0.0042(7)
Mo4 0.0717(9) 0.0352(6) 0.0387(6) -0.0005(5) 0.0161(6) -0.0038(6)
Mo2 0.0711(9) 0.0368(6) 0.0332(6) -0.0030(5) 0.0129(6) 0.0000(6)
Mo7 0.0715(9) 0.0464(7) 0.0443(7) -0.0047(5) 0.0182(6) -0.0007(7)
Mo14 0.0891(11) 0.0427(7) 0.0310(6) -0.0012(5) 0.0017(6) 0.0100(7)
Sn1 0.0976(10) 0.0556(7) 0.0593(7) 0.0049(5) 0.0046(7) -0.0068(7)
Sn2 0.1024(10) 0.0514(6) 0.0487(6) 0.0036(5) 0.0157(6) 0.0050(6)
O3W 0.117(11) 0.093(10) 0.088(10) 0.001(8) 0.002(9) -0.030(9)
O4W 0.108(9) 0.063(7) 0.034(5) -0.004(5) 0.006(6) 0.002(6)
O5W 0.067(7) 0.074(7) 0.045(6) 0.002(5) 0.005(5) 0.013(6)
O1W 0.069(7) 0.043(5) 0.037(5) -0.003(4) 0.014(5) 0.004(5)
O2W 0.047(5) 0.010(3) 0.034(4) 0.003(3) 0.013(4) -0.008(3)
O8W 0.107(9) 0.046(5) 0.028(5) -0.001(4) 0.008(5) -0.003(6)
O6W 0.134(11) 0.048(6) 0.034(5) 0.009(4) 0.017(6) -0.015(6)
O7W 0.089(8) 0.062(6) 0.042(5) -0.008(5) 0.018(5) 0.001(6)
OW2 0.10(2) 0.12(3) 0.10(3) 0.06(2) -0.042(19) -0.04(2)
OW7 0.18(4) 0.09(2) 0.070(18) 0.016(15) 0.01(2) -0.05(3)
OW8 0.121(13) 0.183(18) 0.114(13) -0.077(12) -0.003(10) -0.012(12)
OW9 0.21(6) 0.13(4) 1.5(4) 0.30(11) 0.52(14) 0.14(4)
OW10 0.13(3) 0.069(18) 0.13(3) -0.034(18) 0.03(2) 0.009(18)
OW19 0.110(11) 0.069(8) 0.082(9) -0.006(7) 0.018(8) 0.001(7)
OW20 0.39(5) 0.13(2) 1.14(13) -0.04(4) -0.57(7) 0.03(3)
OW21 0.18(3) 0.040(13) 0.21(4) 0.040(18) -0.15(3) -0.034(17)

loop_
_atom_type_symbol
_atom_type_description
_atom_type_scat_dispersion_real
_atom_type_scat_dispersion_imag
_atom_type_scat_source
C C 0.0033 0.0016 'International Tables Vol C Tables 4.2.6.8 and 6.1.1.4'
H H 0.0000 0.0000 'International Tables Vol C Tables 4.2.6.8 and 6.1.1.4'
N N 0.0061 0.0033 'International Tables Vol C Tables 4.2.6.8 and 6.1.1.4'
O O 0.0106 0.0060 'International Tables Vol C Tables 4.2.6.8 and 6.1.1.4'
Mo Mo -1.6832 0.6857 'International Tables Vol C Tables 4.2.6.8 and 6.1.1.4'
Sn Sn -0.6537 1.4246 'International Tables Vol C Tables 4.2.6.8 and 6.1.1.4'

loop_
_geom_angle_atom_site_label_1
_geom_angle_atom_site_label_2
_geom_angle_atom_site_label_3
_geom_angle
_geom_angle_site_symmetry_1
_geom_angle_site_symmetry_3
_geom_angle_publ_flag
C2 C1 Sn1 123.9(12) . . ?
C2 C1 H1A 106.3 . . ?
Sn1 C1 H1A 106.3 . . ?
C2 C1 H1B 106.3 . . ?
Sn1 C1 H1B 106.3 . . ?
H1A C1 H1B 106.4 . . ?
C1 C2 C3 123.0(18) . . ?
C1 C2 H2A 106.6 . . ?
C3 C2 H2A 106.6 . . ?
C1 C2 H2B 106.6 . . ?
C3 C2 H2B 106.6 . . ?
H2A C2 H2B 106.5 . . ?
C2 C3 C4 122(2) . . ?
C2 C3 C4' 116(2) . . ?
C4 C3 C4' 121(2) . . ?
C3 C4 H4A 109.5 . . ?
C3 C4 H4B 109.5 . . ?
H4A C4 H4B 109.5 . . ?
C3 C4 H4C 109.5 . . ?
H4A C4 H4C 109.5 . . ?
H4B C4 H4C 109.5 . . ?
C3 C4' H4'1 109.5 . . ?
C3 C4' H4'2 109.5 . . ?
H4'1 C4' H4'2 109.5 . . ?
C3 C4' H4'3 109.5 . . ?
H4'1 C4' H4'3 109.5 . . ?
H4'2 C4' H4'3 109.5 . . ?
C6 C5 Sn2 126.8(13) . . ?
C6 C5 H5A 105.6 . . ?
Sn2 C5 H5A 105.6 . . ?
C6 C5 H5B 105.6 . . ?
Sn2 C5 H5B 105.6 . . ?
H5A C5 H5B 106.1 . . ?
C5 C6 C7 112.9(17) . . ?
C5 C6 H6A 109.0 . . ?
C7 C6 H6A 109.0 . . ?
C5 C6 H6B 109.0 . . ?
C7 C6 H6B 109.0 . . ?
H6A C6 H6B 107.8 . . ?
C8 C7 C6 131.2(18) . . ?
C8 C7 C8' 125.3(19) . . ?
C6 C7 C8' 103.4(16) . . ?
C7 C8 H8A 109.5 . . ?
C7 C8 H8B 109.5 . . ?
H8A C8 H8B 109.5 . . ?
C7 C8 H8C 109.5 . . ?
H8A C8 H8C 109.5 . . ?
H8B C8 H8C 109.5 . . ?
C7 C8' H8'1 109.5 . . ?
C7 C8' H8'2 109.5 . . ?
H8'1 C8' H8'2 109.5 . . ?
C7 C8' H8'3 109.5 . . ?
H8'1 C8' H8'3 109.5 . . ?
H8'2 C8' H8'3 109.5 . . ?
O29 N1 Mo8 178.4(14) . . ?
O30 N2 Mo10 176.4(17) . . ?
Mo1 O4 Mo2 123.4(5) . . ?
Mo4 O6 Mo1 156.5(5) . . ?
Mo5 O7 Mo1 154.8(5) . . ?
Mo6 O8 Mo2 152.7(5) . . ?
Mo5 O17 Mo6 116.3(5) . . ?
Mo9 O16 Mo5 111.3(4) . . ?
Mo9 O16 Mo6 111.0(4) . . ?
Mo5 O16 Mo6 91.2(3) . . ?
Mo6 O18 Mo10 108.8(4) . . ?
Mo6 O18 Sn1 142.9(4) . . ?
Mo10 O18 Sn1 108.1(4) . . ?
Sn1 O20 H20 109.5 . . ?
Sn1 O28 Mo15 138.7(5) . 3_566 ?
Sn1 O28 Mo10 110.6(5) . . ?
Mo15 O28 Mo10 109.3(4) 3_566 . ?
Mo10 O26 Mo6 101.2(3) . . ?
Mo10 O26 Mo13 101.4(3) . . ?
Mo6 O26 Mo13 144.4(5) . . ?
Mo10 O26 Mo9 97.8(4) . . ?
Mo6 O26 Mo9 102.6(3) . . ?
Mo13 O26 Mo9 101.2(3) . . ?
Mo9 O27 Mo10 107.9(5) . . ?
Mo14 O58 Mo11 150.6(5) 3_566 . ?
Mo8 O24 Mo5 101.5(4) . . ?
Mo8 O24 Mo12 101.8(3) . . ?
Mo5 O24 Mo12 145.5(5) . . ?
Mo8 O24 Mo9 97.4(4) . . ?
Mo5 O24 Mo9 100.5(3) . . ?
Mo12 O24 Mo9 101.3(3) . . ?
Mo5 O14 Mo8 109.1(4) . . ?
Mo5 O14 Mo4 143.2(4) . . ?
Mo8 O14 Mo4 107.0(4) . . ?
Mo4 O23 Mo8 110.2(4) . . ?
Mo4 O23 Mo7 135.5(5) . . ?
Mo8 O23 Mo7 107.7(4) . . ?
Mo9 O25 Mo8 107.6(5) . . ?
Mo12 O36 Mo13 116.2(5) . . ?
Mo9 O35 Mo12 111.6(4) . . ?
Mo9 O35 Mo13 111.6(4) . . ?
Mo12 O35 Mo13 89.9(3) . . ?
Mo4 O12 Mo3 150.1(5) . . ?
Mo7 O22 Mo3 158.0(7) . . ?
Sn2 O32 Mo8 111.5(4) . . ?
Sn2 O32 Mo7 135.0(5) . . ?
Mo8 O32 Mo7 107.7(4) . . ?
Mo7 O40 Mo11 158.0(5) . . ?
Mo12 O33 Sn2 143.5(5) . . ?
Mo12 O33 Mo8 108.8(4) . . ?
Sn2 O33 Mo8 107.4(4) . . ?
Mo14 O39 Mo10 110.6(4) . . ?
Mo14 O39 Mo15 135.9(5) . 3_566 ?
Mo10 O39 Mo15 109.3(4) . 3_566 ?
Mo13 O38 Mo10 110.3(4) . . ?
Mo13 O38 Mo14 143.1(5) . . ?
Mo10 O38 Mo14 105.5(4) . . ?
Mo14 O49 Mo17 159.6(6) . . ?
Mo12 O42 Mo16 154.0(6) . . ?
Sn2 O47 Mo11 154.3(6) . . ?
Sn2 O48 Mo16 155.4(5) . . ?
Mo11 O50 Mo15 156.0(5) . . ?
Mo13 O43 Mo17 153.4(6) . . ?
Mo17 O53 Mo16 122.2(6) . . ?
Sn1 O9 Mo2 153.7(5) . . ?
Sn1 O21 H21 109.5 . . ?
Mo3 O10 H10 109.5 . . ?
O15 Mo5 O7 104.6(4) . . ?
O15 Mo5 O17 98.8(4) . . ?
O7 Mo5 O17 100.2(4) . . ?
O15 Mo5 O14 103.0(4) . . ?
O7 Mo5 O14 89.5(4) . . ?
O17 Mo5 O14 153.1(4) . . ?
O15 Mo5 O24 94.2(4) . . ?
O7 Mo5 O24 156.6(4) . . ?
O17 Mo5 O24 90.4(3) . . ?
O14 Mo5 O24 72.6(3) . . ?
O15 Mo5 O16 164.7(4) . . ?
O7 Mo5 O16 90.2(4) . . ?
O17 Mo5 O16 74.3(4) . . ?
O14 Mo5 O16 80.7(3) . . ?
O24 Mo5 O16 72.5(3) . . ?
N1 Mo8 O14 94.9(4) . . ?
N1 Mo8 O32 98.6(5) . . ?
O14 Mo8 O32 142.2(4) . . ?
N1 Mo8 O23 97.5(5) . . ?
O14 Mo8 O23 70.9(3) . . ?
O32 Mo8 O23 72.4(3) . . ?
N1 Mo8 O33 96.5(5) . . ?
O14 Mo8 O33 143.6(3) . . ?
O32 Mo8 O33 69.4(4) . . ?
O23 Mo8 O33 140.8(4) . . ?
N1 Mo8 O24 99.8(5) . . ?
O14 Mo8 O24 72.4(3) . . ?
O32 Mo8 O24 138.4(3) . . ?
O23 Mo8 O24 140.5(3) . . ?
O33 Mo8 O24 71.6(3) . . ?
N1 Mo8 O25 173.8(5) . . ?
O14 Mo8 O25 83.1(3) . . ?
O32 Mo8 O25 86.5(3) . . ?
O23 Mo8 O25 87.5(3) . . ?
O33 Mo8 O25 81.9(3) . . ?
O24 Mo8 O25 74.0(3) . . ?
O25 Mo9 O27 106.9(4) . . ?
O25 Mo9 O35 102.6(4) . . ?
O27 Mo9 O35 101.0(4) . . ?
O25 Mo9 O16 102.2(4) . . ?
O27 Mo9 O16 103.3(4) . . ?
O35 Mo9 O16 138.2(4) . . ?
O25 Mo9 O26 172.6(4) . . ?
O27 Mo9 O26 80.4(4) . . ?
O35 Mo9 O26 76.0(3) . . ?
O16 Mo9 O26 75.2(3) . . ?
O25 Mo9 O24 80.9(4) . . ?
O27 Mo9 O24 172.1(4) . . ?
O35 Mo9 O24 75.7(3) . . ?
O16 Mo9 O24 75.6(3) . . ?
O26 Mo9 O24 91.7(3) . . ?
O34 Mo12 O42 105.8(5) . . ?
O34 Mo12 O36 98.6(5) . . ?
O42 Mo12 O36 100.6(4) . . ?
O34 Mo12 O33 103.3(5) . . ?
O42 Mo12 O33 90.1(4) . . ?
O36 Mo12 O33 152.0(4) . . ?
O34 Mo12 O24 94.0(4) . . ?
O42 Mo12 O24 156.5(4) . . ?
O36 Mo12 O24 88.6(3) . . ?
O33 Mo12 O24 72.8(3) . . ?
O34 Mo12 O35 163.4(4) . . ?
O42 Mo12 O35 90.3(4) . . ?
O36 Mo12 O35 74.0(4) . . ?
O33 Mo12 O35 80.2(4) . . ?
O24 Mo12 O35 71.3(3) . . ?
O19 Mo6 O8 104.6(4) . . ?
O19 Mo6 O17 100.1(4) . . ?
O8 Mo6 O17 99.5(4) . . ?
O19 Mo6 O18 103.2(4) . . ?
O8 Mo6 O18 91.1(4) . . ?
O17 Mo6 O18 150.9(4) . . ?
O19 Mo6 O26 95.7(4) . . ?
O8 Mo6 O26 156.6(4) . . ?
O17 Mo6 O26 88.2(3) . . ?
O18 Mo6 O26 72.6(3) . . ?
O19 Mo6 O16 164.7(4) . . ?
O8 Mo6 O16 90.0(4) . . ?
O17 Mo6 O16 72.3(4) . . ?
O18 Mo6 O16 80.8(3) . . ?
O26 Mo6 O16 71.2(3) . . ?
O51 Mo16 O52 103.2(5) . . ?
O51 Mo16 O53 97.8(5) . . ?
O52 Mo16 O53 100.6(5) . . ?
O51 Mo16 O48 101.2(4) . . ?
O52 Mo16 O48 94.9(5) . . ?
O53 Mo16 O48 152.0(4) . . ?
O51 Mo16 O42 94.3(5) . . ?
O52 Mo16 O42 162.1(4) . . ?
O53 Mo16 O42 80.2(4) . . ?
O48 Mo16 O42 78.0(4) . . ?
O51 Mo16 O8W 169.9(5) . . ?
O52 Mo16 O8W 85.5(4) . . ?
O53 Mo16 O8W 75.2(4) . . ?
O48 Mo16 O8W 82.9(4) . . ?
O42 Mo16 O8W 77.4(3) . . ?
O37 Mo13 O43 105.7(5) . . ?
O37 Mo13 O36 98.8(5) . . ?
O43 Mo13 O36 99.9(4) . . ?
O37 Mo13 O38 103.0(5) . . ?
O43 Mo13 O38 90.0(4) . . ?
O36 Mo13 O38 152.6(4) . . ?
O37 Mo13 O26 93.6(4) . . ?
O43 Mo13 O26 156.5(4) . . ?
O36 Mo13 O26 90.1(4) . . ?
O38 Mo13 O26 72.3(4) . . ?
O37 Mo13 O35 162.6(4) . . ?
O43 Mo13 O35 91.2(4) . . ?
O36 Mo13 O35 73.6(4) . . ?
O38 Mo13 O35 80.8(4) . . ?
O26 Mo13 O35 71.2(3) . . ?
N2 Mo10 O39 97.8(5) . . ?
N2 Mo10 O18 95.4(5) . . ?
O39 Mo10 O18 140.8(4) . . ?
N2 Mo10 O38 94.2(5) . . ?
O39 Mo10 O38 71.5(4) . . ?
O18 Mo10 O38 143.8(3) . . ?
N2 Mo10 O28 100.1(5) . . ?
O39 Mo10 O28 70.9(4) . . ?
O18 Mo10 O28 70.5(4) . . ?
O38 Mo10 O28 141.2(4) . . ?
N2 Mo10 O26 100.2(5) . . ?
O39 Mo10 O26 140.1(3) . . ?
O18 Mo10 O26 72.1(3) . . ?
O38 Mo10 O26 71.9(3) . . ?
O28 Mo10 O26 138.7(3) . . ?
N2 Mo10 O27 174.1(5) . . ?
O39 Mo10 O27 86.8(4) . . ?
O18 Mo10 O27 83.3(3) . . ?
O38 Mo10 O27 83.6(4) . . ?
O28 Mo10 O27 84.9(3) . . ?
O26 Mo10 O27 73.9(3) . . ?
O45 Mo11 O46 102.6(6) . . ?
O45 Mo11 O50 101.6(5) . . ?
O46 Mo11 O50 98.8(5) . . ?
O45 Mo11 O40 95.7(4) . . ?
O46 Mo11 O40 94.8(4) . . ?
O50 Mo11 O40 155.0(4) . . ?
O45 Mo11 O58 91.6(5) . . ?
O46 Mo11 O58 164.9(5) . . ?
O50 Mo11 O58 83.3(4) . . ?
O40 Mo11 O58 78.3(4) . . ?
O45 Mo11 O47 167.0(5) . . ?
O46 Mo11 O47 90.1(5) . . ?
O50 Mo11 O47 79.2(4) . . ?
O40 Mo11 O47 80.0(3) . . ?
O58 Mo11 O47 75.5(4) . . ?
O1 Mo1 O3 103.9(5) . . ?
O1 Mo1 O4 99.5(5) . . ?
O3 Mo1 O4 98.7(4) . . ?
O1 Mo1 O6 94.4(5) . . ?
O3 Mo1 O6 103.3(4) . . ?
O4 Mo1 O6 150.3(4) . . ?
O1 Mo1 O7 164.5(5) . . ?
O3 Mo1 O7 91.4(4) . . ?
O4 Mo1 O7 80.2(3) . . ?
O6 Mo1 O7 79.5(4) . . ?
O1 Mo1 O1W 88.2(4) . . ?
O3 Mo1 O1W 166.6(4) . . ?
O4 Mo1 O1W 73.3(3) . . ?
O6 Mo1 O1W 81.1(3) . . ?
O7 Mo1 O1W 76.8(3) . . ?
O56 Mo15 O57 102.1(7) . . ?
O56 Mo15 O50 103.0(4) . . ?
O57 Mo15 O50 101.6(5) . . ?
O56 Mo15 O28 92.7(5) . 3_566 ?
O57 Mo15 O28 98.9(5) . 3_566 ?
O50 Mo15 O28 150.8(4) . 3_566 ?
O56 Mo15 O39 157.9(5) . 3_566 ?
O57 Mo15 O39 94.8(5) . 3_566 ?
O50 Mo15 O39 87.3(4) . 3_566 ?
O28 Mo15 O39 70.4(4) 3_566 3_566 ?
O56 Mo15 O7W 81.5(5) . . ?
O57 Mo15 O7W 175.5(5) . . ?
O50 Mo15 O7W 80.0(4) . . ?
O28 Mo15 O7W 78.2(4) 3_566 . ?
O39 Mo15 O7W 81.1(4) 3_566 . ?
O11 Mo3 O10 102.3(6) . . ?
O11 Mo3 O22 99.6(6) . . ?
O10 Mo3 O22 93.8(5) . . ?
O11 Mo3 O12 93.4(6) . . ?
O10 Mo3 O12 164.2(6) . . ?
O22 Mo3 O12 81.7(4) . . ?
O11 Mo3 O3W 169.8(6) . . ?
O10 Mo3 O3W 87.7(6) . . ?
O22 Mo3 O3W 81.0(5) . . ?
O12 Mo3 O3W 76.6(5) . . ?
O11 Mo3 O2W 93.4(6) . . ?
O10 Mo3 O2W 94.0(4) . . ?
O22 Mo3 O2W 163.0(4) . . ?
O12 Mo3 O2W 86.8(3) . . ?
O3W Mo3 O2W 84.3(4) . . ?
O55 Mo17 O54 103.7(6) . . ?
O55 Mo17 O49 104.2(5) . . ?
O54 Mo17 O49 98.4(5) . . ?
O55 Mo17 O53 98.8(5) . . ?
O54 Mo17 O53 97.5(5) . . ?
O49 Mo17 O53 147.9(4) . . ?
O55 Mo17 O43 91.8(5) . . ?
O54 Mo17 O43 164.5(5) . . ?
O49 Mo17 O43 77.5(4) . . ?
O53 Mo17 O43 79.7(4) . . ?
O13 Mo4 O12 102.1(6) . . ?
O13 Mo4 O6 101.7(4) . . ?
O12 Mo4 O6 105.8(4) . . ?
O13 Mo4 O23 96.0(4) . . ?
O12 Mo4 O23 90.1(4) . . ?
O6 Mo4 O23 152.9(4) . . ?
O13 Mo4 O14 96.2(4) . . ?
O12 Mo4 O14 154.7(4) . . ?
O6 Mo4 O14 87.3(4) . . ?
O23 Mo4 O14 70.5(4) . . ?
O13 Mo4 O4W 174.2(5) . . ?
O12 Mo4 O4W 83.2(5) . . ?
O6 Mo4 O4W 78.8(4) . . ?
O23 Mo4 O4W 81.6(4) . . ?
O14 Mo4 O4W 78.1(4) . . ?
O5 Mo2 O2 105.6(5) . . ?
O5 Mo2 O9 102.0(5) . . ?
O2 Mo2 O9 95.7(5) . . ?
O5 Mo2 O4 97.1(5) . . ?
O2 Mo2 O4 98.3(4) . . ?
O9 Mo2 O4 152.3(4) . . ?
O5 Mo2 O8 95.3(4) . . ?
O2 Mo2 O8 159.1(4) . . ?
O9 Mo2 O8 79.2(4) . . ?
O4 Mo2 O8 79.2(4) . . ?
O5 Mo2 O1W 168.3(5) . . ?
O2 Mo2 O1W 82.1(4) . . ?
O9 Mo2 O1W 85.7(4) . . ?
O4 Mo2 O1W 72.7(3) . . ?
O8 Mo2 O1W 77.3(3) . . ?
O31 Mo7 O40 101.9(5) . . ?
O31 Mo7 O22 102.1(6) . . ?
O40 Mo7 O22 104.3(4) . . ?
O31 Mo7 O23 97.8(4) . . ?
O40 Mo7 O23 153.8(4) . . ?
O22 Mo7 O23 87.9(4) . . ?
O31 Mo7 O32 94.7(5) . . ?
O40 Mo7 O32 89.6(4) . . ?
O22 Mo7 O32 155.2(5) . . ?
O23 Mo7 O32 71.8(3) . . ?
O31 Mo7 O5W 174.2(5) . . ?
O40 Mo7 O5W 80.0(4) . . ?
O22 Mo7 O5W 82.5(5) . . ?
O23 Mo7 O5W 78.8(4) . . ?
O32 Mo7 O5W 79.8(4) . . ?
O44 Mo14 O58 103.0(5) . 3_566 ?
O44 Mo14 O49 100.2(5) . . ?
O58 Mo14 O49 106.4(5) 3_566 . ?
O44 Mo14 O39 97.2(4) . . ?
O58 Mo14 O39 91.2(4) 3_566 . ?
O49 Mo14 O39 151.6(5) . . ?
O44 Mo14 O38 96.4(5) . . ?
O58 Mo14 O38 155.1(4) 3_566 . ?
O49 Mo14 O38 85.1(4) . . ?
O39 Mo14 O38 70.8(4) . . ?
O44 Mo14 O6W 173.3(5) . . ?
O58 Mo14 O6W 83.7(5) 3_566 . ?
O49 Mo14 O6W 78.7(4) . . ?
O39 Mo14 O6W 81.3(4) . . ?
O38 Mo14 O6W 76.9(4) . . ?
O9 Sn1 O21 103.8(5) . . ?
O9 Sn1 O20 98.5(5) . . ?
O21 Sn1 O20 104.3(6) . . ?
O9 Sn1 O28 152.3(4) . . ?
O21 Sn1 O28 94.8(5) . . ?
O20 Sn1 O28 96.4(4) . . ?
O9 Sn1 O18 85.6(4) . . ?
O21 Sn1 O18 158.7(4) . . ?
O20 Sn1 O18 92.9(5) . . ?
O28 Sn1 O18 70.4(4) . . ?
O9 Sn1 C1 86.6(5) . . ?
O21 Sn1 C1 81.7(5) . . ?
O20 Sn1 C1 170.8(5) . . ?
O28 Sn1 C1 75.9(5) . . ?
O18 Sn1 C1 79.8(4) . . ?
O41 Sn2 O47 103.2(5) . . ?
O41 Sn2 O48 99.5(5) . . ?
O47 Sn2 O48 104.9(5) . . ?
O41 Sn2 O32 97.7(4) . . ?
O47 Sn2 O32 90.2(4) . . ?
O48 Sn2 O32 153.6(5) . . ?
O41 Sn2 O33 96.8(4) . . ?
O47 Sn2 O33 154.0(4) . . ?
O48 Sn2 O33 87.7(4) . . ?
O32 Sn2 O33 70.5(4) . . ?
O41 Sn2 C5 172.1(5) . . ?
O47 Sn2 C5 84.6(5) . . ?
O48 Sn2 C5 78.7(5) . . ?
O32 Sn2 C5 81.5(4) . . ?
O33 Sn2 C5 75.5(4) . . ?
Mo2 O1W Mo1 86.4(3) . . ?
OW15 OW13 OW14 132(9) . . ?

loop_
_geom_bond_atom_site_label_1
_geom_bond_atom_site_label_2
_geom_bond_distance
_geom_bond_site_symmetry_2
_geom_bond_publ_flag
C1 C2 1.303(18) . ?
C1 Sn1 2.245(11) . ?
C1 H1A 0.9700 . ?
C1 H1B 0.9700 . ?
C2 C3 1.37(2) . ?
C2 H2A 0.9700 . ?
C2 H2B 0.9700 . ?
C3 C4 1.41(3) . ?
C3 C4' 1.42(3) . ?
C4 H4A 0.9600 . ?
C4 H4B 0.9600 . ?
C4 H4C 0.9600 . ?
C4' H4'1 0.9600 . ?
C4' H4'2 0.9600 . ?
C4' H4'3 0.9600 . ?
C5 C6 1.331(18) . ?
C5 Sn2 2.297(13) . ?
C5 H5A 0.9700 . ?
C5 H5B 0.9700 . ?
C6 C7 1.45(2) . ?
C6 H6A 0.9700 . ?
C6 H6B 0.9700 . ?
C7 C8 1.32(3) . ?
C7 C8' 1.50(2) . ?
C8 H8A 0.9600 . ?
C8 H8B 0.9600 . ?
C8 H8C 0.9600 . ?
C8' H8'1 0.9600 . ?
C8' H8'2 0.9600 . ?
C8' H8'3 0.9600 . ?
N1 O29 1.23(2) . ?
N1 Mo8 1.668(11) . ?
N2 O30 1.06(2) . ?
N2 Mo10 1.652(10) . ?
O1 Mo1 1.687(10) . ?
O3 Mo1 1.723(10) . ?
O4 Mo1 1.890(8) . ?
O4 Mo2 1.943(9) . ?
O6 Mo4 1.853(8) . ?
O6 Mo1 1.940(8) . ?
O7 Mo5 1.748(8) . ?
O7 Mo1 2.231(8) . ?
O8 Mo6 1.751(9) . ?
O8 Mo2 2.216(9) . ?
O17 Mo5 1.889(8) . ?
O17 Mo6 1.933(9) . ?
O16 Mo9 1.882(8) . ?
O16 Mo5 2.248(9) . ?
O16 Mo6 2.298(8) . ?
O15 Mo5 1.713(10) . ?
O19 Mo6 1.712(9) . ?
O18 Mo6 1.966(9) . ?
O18 Mo10 2.028(8) . ?
O18 Sn1 2.101(9) . ?
O20 Sn1 1.915(9) . ?
O20 H20 0.8200 . ?
O28 Sn1 1.998(9) . ?
O28 Mo15 2.032(10) 3_566 ?
O28 Mo10 2.070(9) . ?
O26 Mo10 2.086(9) . ?
O26 Mo6 2.118(8) . ?
O26 Mo13 2.144(8) . ?
O26 Mo9 2.303(9) . ?
O27 Mo9 1.755(8) . ?
O27 Mo10 2.318(9) . ?
O58 Mo14 1.732(10) 3_566 ?
O58 Mo11 2.203(9) . ?
O24 Mo8 2.089(8) . ?
O24 Mo5 2.131(8) . ?
O24 Mo12 2.134(9) . ?
O24 Mo9 2.309(9) . ?
O14 Mo5 1.979(9) . ?
O14 Mo8 2.032(8) . ?
O14 Mo4 2.091(9) . ?
O23 Mo4 2.002(8) . ?
O23 Mo8 2.041(9) . ?
O23 Mo7 2.052(9) . ?
O25 Mo9 1.746(9) . ?
O25 Mo8 2.329(9) . ?
O34 Mo12 1.709(10) . ?
O36 Mo12 1.893(9) . ?
O36 Mo13 1.916(9) . ?
O35 Mo9 1.856(9) . ?
O35 Mo12 2.289(9) . ?
O35 Mo13 2.290(9) . ?
O12 Mo4 1.769(10) . ?
O12 Mo3 2.158(10) . ?
O22 Mo7 1.803(10) . ?
O22 Mo3 1.931(10) . ?
O32 Sn2 1.990(8) . ?
O32 Mo8 2.036(9) . ?
O32 Mo7 2.057(9) . ?
O40 Mo7 1.797(8) . ?
O40 Mo11 1.998(8) . ?
O33 Mo12 1.961(10) . ?
O33 Sn2 2.058(10) . ?
O33 Mo8 2.070(9) . ?
O46 Mo11 1.723(11) . ?
O39 Mo14 1.987(9) . ?
O39 Mo10 2.019(10) . ?
O39 Mo15 2.082(9) 3_566 ?
O38 Mo13 1.953(10) . ?
O38 Mo10 2.035(9) . ?
O38 Mo14 2.101(10) . ?
O37 Mo13 1.704(9) . ?
O49 Mo14 1.847(10) . ?
O49 Mo17 1.893(9) . ?
O41 Sn2 1.677(10) . ?
O42 Mo12 1.713(9) . ?
O42 Mo16 2.274(10) . ?
O47 Sn2 1.726(10) . ?
O47 Mo11 2.254(10) . ?
O48 Sn2 1.826(10) . ?
O48 Mo16 1.958(10) . ?
O51 Mo16 1.702(10) . ?
O52 Mo16 1.711(10) . ?
O50 Mo11 1.884(9) . ?
O50 Mo15 1.885(9) . ?
O54 Mo17 1.681(11) . ?
O43 Mo13 1.731(9) . ?
O43 Mo17 2.272(10) . ?
O5 Mo2 1.665(9) . ?
O53 Mo17 1.912(10) . ?
O53 Mo16 1.927(10) . ?
O44 Mo14 1.727(10) . ?
O9 Sn1 1.883(10) . ?
O9 Mo2 1.904(10) . ?
O45 Mo11 1.688(10) . ?
O56 Mo15 1.700(10) . ?
O2 Mo2 1.711(10) . ?
O13 Mo4 1.693(10) . ?
O55 Mo17 1.653(12) . ?
O57 Mo15 1.742(12) . ?
O21 Sn1 1.906(8) . ?
O21 H21 0.8200 . ?
O31 Mo7 1.682(10) . ?
O10 Mo3 1.852(12) . ?
O10 H10 0.8200 . ?
O11 Mo3 1.707(13) . ?
Mo16 O8W 2.405(10) . ?
Mo1 O1W 2.469(9) . ?
Mo15 O28 2.032(10) 3_566 ?
Mo15 O39 2.082(9) 3_566 ?
Mo15 O7W 2.379(10) . ?
Mo3 O3W 2.216(14) . ?
Mo3 O2W 2.307(7) . ?
Mo4 O4W 2.362(11) . ?
Mo2 O1W 2.458(9) . ?
Mo7 O5W 2.362(10) . ?
Mo14 O58 1.732(10) 3_566 ?
Mo14 O6W 2.402(11) . ?
OW1 OW2 0.78(5) . ?
OW3 OW4 1.13(6) . ?
OW5 OW16 1.36(9) 2 ?
OW6 OW7 0.98(5) . ?
OW9 OW11 0.95(17) 3_566 ?
OW11 OW9 0.95(17) 3_566 ?
OW13 OW15 1.34(9) . ?
OW13 OW14 1.40(10) . ?
OW16 OW5 1.36(9) 2_545 ?
OW17 OW23 1.48(6) 1_556 ?
OW23 OW17 1.48(6) 1_554 ?
OW26 OW29 1.22(6) . ?

loop_
_geom_torsion_atom_site_label_1
_geom_torsion_atom_site_label_2
_geom_torsion_atom_site_label_3
_geom_torsion_atom_site_label_4
_geom_torsion
_geom_torsion_site_symmetry_1
_geom_torsion_site_symmetry_2
_geom_torsion_site_symmetry_3
_geom_torsion_site_symmetry_4
_geom_torsion_publ_flag
Sn1 C1 C2 C3 -164.0(13) . . . . ?
C1 C2 C3 C4 4(3) . . . . ?
C1 C2 C3 C4' 179.8(19) . . . . ?
Sn2 C5 C6 C7 156.6(12) . . . . ?
C5 C6 C7 C8 3(3) . . . . ?
C5 C6 C7 C8' -172.1(17) . . . . ?
Mo1 O7 Mo5 O15 120.6(11) . . . . ?
Mo1 O7 Mo5 O17 -137.4(11) . . . . ?
Mo1 O7 Mo5 O14 17.3(11) . . . . ?
Mo1 O7 Mo5 O24 -21.9(17) . . . . ?
Mo1 O7 Mo5 O16 -63.3(11) . . . . ?
Mo6 O17 Mo5 O15 172.4(5) . . . . ?
Mo6 O17 Mo5 O7 65.7(5) . . . . ?
Mo6 O17 Mo5 O14 -43.8(10) . . . . ?
Mo6 O17 Mo5 O24 -93.3(5) . . . . ?
Mo6 O17 Mo5 O16 -21.6(4) . . . . ?
Mo8 O14 Mo5 O15 73.7(5) . . . . ?
Mo4 O14 Mo5 O15 -117.4(8) . . . . ?
Mo8 O14 Mo5 O7 178.6(4) . . . . ?
Mo4 O14 Mo5 O7 -12.5(8) . . . . ?
Mo8 O14 Mo5 O17 -69.5(9) . . . . ?
Mo4 O14 Mo5 O17 99.4(10) . . . . ?
Mo8 O14 Mo5 O24 -16.6(4) . . . . ?
Mo4 O14 Mo5 O24 152.3(8) . . . . ?
Mo8 O14 Mo5 O16 -91.1(4) . . . . ?
Mo4 O14 Mo5 O16 77.8(7) . . . . ?
Mo8 O24 Mo5 O15 -86.7(4) . . . . ?
Mo12 O24 Mo5 O15 45.0(7) . . . . ?
Mo9 O24 Mo5 O15 173.4(4) . . . . ?
Mo8 O24 Mo5 O7 57.0(9) . . . . ?
Mo12 O24 Mo5 O7 -171.3(7) . . . . ?
Mo9 O24 Mo5 O7 -42.9(10) . . . . ?
Mo8 O24 Mo5 O17 174.4(4) . . . . ?
Mo12 O24 Mo5 O17 -53.9(7) . . . . ?
Mo9 O24 Mo5 O17 74.5(4) . . . . ?
Mo8 O24 Mo5 O14 15.6(3) . . . . ?
Mo12 O24 Mo5 O14 147.3(8) . . . . ?
Mo9 O24 Mo5 O14 -84.3(4) . . . . ?
Mo8 O24 Mo5 O16 101.0(4) . . . . ?
Mo12 O24 Mo5 O16 -127.3(7) . . . . ?
Mo9 O24 Mo5 O16 1.1(3) . . . . ?
Mo9 O16 Mo5 O15 -32.1(17) . . . . ?
Mo6 O16 Mo5 O15 81.0(15) . . . . ?
Mo9 O16 Mo5 O7 162.5(5) . . . . ?
Mo6 O16 Mo5 O7 -84.4(4) . . . . ?
Mo9 O16 Mo5 O17 -96.9(5) . . . . ?
Mo6 O16 Mo5 O17 16.1(3) . . . . ?
Mo9 O16 Mo5 O14 73.1(4) . . . . ?
Mo6 O16 Mo5 O14 -173.8(3) . . . . ?
Mo9 O16 Mo5 O24 -1.4(4) . . . . ?
Mo6 O16 Mo5 O24 111.6(4) . . . . ?
Mo5 O14 Mo8 N1 -81.7(5) . . . . ?
Mo4 O14 Mo8 N1 105.2(5) . . . . ?
Mo5 O14 Mo8 O32 167.5(4) . . . . ?
Mo4 O14 Mo8 O32 -5.6(7) . . . . ?
Mo5 O14 Mo8 O23 -178.0(5) . . . . ?
Mo4 O14 Mo8 O23 8.9(4) . . . . ?
Mo5 O14 Mo8 O33 26.1(8) . . . . ?
Mo4 O14 Mo8 O33 -147.0(5) . . . . ?
Mo5 O14 Mo8 O24 17.0(4) . . . . ?
Mo4 O14 Mo8 O24 -156.1(5) . . . . ?
Mo5 O14 Mo8 O25 92.3(4) . . . . ?
Mo4 O14 Mo8 O25 -80.8(4) . . . . ?
Sn2 O32 Mo8 N1 102.3(5) . . . . ?
Mo7 O32 Mo8 N1 -100.3(5) . . . . ?
Sn2 O32 Mo8 O14 -148.2(4) . . . . ?
Mo7 O32 Mo8 O14 9.3(8) . . . . ?
Sn2 O32 Mo8 O23 -162.6(5) . . . . ?
Mo7 O32 Mo8 O23 -5.1(4) . . . . ?
Sn2 O32 Mo8 O33 8.5(4) . . . . ?
Mo7 O32 Mo8 O33 166.0(5) . . . . ?
Sn2 O32 Mo8 O24 -13.0(8) . . . . ?
Mo7 O32 Mo8 O24 144.4(4) . . . . ?
Sn2 O32 Mo8 O25 -74.1(5) . . . . ?
Mo7 O32 Mo8 O25 83.3(4) . . . . ?
Mo4 O23 Mo8 N1 -102.1(5) . . . . ?
Mo7 O23 Mo8 N1 101.8(5) . . . . ?
Mo4 O23 Mo8 O14 -9.5(4) . . . . ?
Mo7 O23 Mo8 O14 -165.6(5) . . . . ?
Mo4 O23 Mo8 O32 161.2(5) . . . . ?
Mo7 O23 Mo8 O32 5.1(4) . . . . ?
Mo4 O23 Mo8 O33 147.9(4) . . . . ?
Mo7 O23 Mo8 O33 -8.2(8) . . . . ?
Mo4 O23 Mo8 O24 13.2(8) . . . . ?
Mo7 O23 Mo8 O24 -142.9(4) . . . . ?
Mo4 O23 Mo8 O25 74.1(4) . . . . ?
Mo7 O23 Mo8 O25 -82.0(4) . . . . ?
Mo12 O33 Mo8 N1 79.9(5) . . . . ?
Sn2 O33 Mo8 N1 -104.8(5) . . . . ?
Mo12 O33 Mo8 O14 -27.4(9) . . . . ?
Sn2 O33 Mo8 O14 147.9(5) . . . . ?
Mo12 O33 Mo8 O32 176.7(5) . . . . ?
Sn2 O33 Mo8 O32 -8.0(4) . . . . ?
Mo12 O33 Mo8 O23 -169.8(4) . . . . ?
Sn2 O33 Mo8 O23 5.5(8) . . . . ?
Mo12 O33 Mo8 O24 -18.2(4) . . . . ?
Sn2 O33 Mo8 O24 157.1(5) . . . . ?
Mo12 O33 Mo8 O25 -94.0(4) . . . . ?
Sn2 O33 Mo8 O25 81.3(4) . . . . ?
Mo5 O24 Mo8 N1 76.9(5) . . . . ?
Mo12 O24 Mo8 N1 -77.5(5) . . . . ?
Mo9 O24 Mo8 N1 179.3(4) . . . . ?
Mo5 O24 Mo8 O14 -15.2(3) . . . . ?
Mo12 O24 Mo8 O14 -169.6(5) . . . . ?
Mo9 O24 Mo8 O14 87.2(4) . . . . ?
Mo5 O24 Mo8 O32 -168.2(4) . . . . ?
Mo12 O24 Mo8 O32 37.4(7) . . . . ?
Mo9 O24 Mo8 O32 -65.8(6) . . . . ?
Mo5 O24 Mo8 O23 -37.7(7) . . . . ?
Mo12 O24 Mo8 O23 167.9(4) . . . . ?
Mo9 O24 Mo8 O23 64.7(6) . . . . ?
Mo5 O24 Mo8 O33 170.5(5) . . . . ?
Mo12 O24 Mo8 O33 16.2(4) . . . . ?
Mo9 O24 Mo8 O33 -87.1(4) . . . . ?
Mo5 O24 Mo8 O25 -102.9(4) . . . . ?
Mo12 O24 Mo8 O25 102.7(4) . . . . ?
Mo9 O24 Mo8 O25 -0.5(3) . . . . ?
Mo9 O25 Mo8 O14 -73.0(4) . . . . ?
Mo9 O25 Mo8 O32 143.4(5) . . . . ?
Mo9 O25 Mo8 O23 -144.0(5) . . . . ?
Mo9 O25 Mo8 O33 73.8(5) . . . . ?
Mo9 O25 Mo8 O24 0.7(4) . . . . ?
Mo8 O25 Mo9 O27 -179.4(4) . . . . ?
Mo8 O25 Mo9 O35 -73.6(5) . . . . ?
Mo8 O25 Mo9 O16 72.5(4) . . . . ?
Mo8 O25 Mo9 O24 -0.6(3) . . . . ?
Mo10 O27 Mo9 O25 -179.3(4) . . . . ?
Mo10 O27 Mo9 O35 73.9(4) . . . . ?
Mo10 O27 Mo9 O16 -71.8(4) . . . . ?
Mo10 O27 Mo9 O26 0.3(3) . . . . ?
Mo12 O35 Mo9 O25 74.6(5) . . . . ?
Mo13 O35 Mo9 O25 173.5(4) . . . . ?
Mo12 O35 Mo9 O27 -175.1(4) . . . . ?
Mo13 O35 Mo9 O27 -76.2(5) . . . . ?
Mo12 O35 Mo9 O16 -50.4(7) . . . . ?
Mo13 O35 Mo9 O16 48.4(7) . . . . ?
Mo12 O35 Mo9 O26 -97.9(4) . . . . ?
Mo13 O35 Mo9 O26 0.9(4) . . . . ?
Mo12 O35 Mo9 O24 -2.4(4) . . . . ?
Mo13 O35 Mo9 O24 96.4(4) . . . . ?
Mo5 O16 Mo9 O25 -75.9(5) . . . . ?
Mo6 O16 Mo9 O25 -175.8(4) . . . . ?
Mo5 O16 Mo9 O27 173.2(4) . . . . ?
Mo6 O16 Mo9 O27 73.3(5) . . . . ?
Mo5 O16 Mo9 O35 49.3(7) . . . . ?
Mo6 O16 Mo9 O35 -50.6(7) . . . . ?
Mo5 O16 Mo9 O26 97.1(4) . . . . ?
Mo6 O16 Mo9 O26 -2.9(3) . . . . ?
Mo5 O16 Mo9 O24 1.3(4) . . . . ?
Mo6 O16 Mo9 O24 -98.6(4) . . . . ?
Mo10 O26 Mo9 O27 -0.3(4) . . . . ?
Mo6 O26 Mo9 O27 -103.6(4) . . . . ?
Mo10 O26 Mo9 O35 -104.2(4) . . . . ?
Mo6 O26 Mo9 O35 152.4(4) . . . . ?
Mo13 O26 Mo9 O35 -0.9(4) . . . . ?
Mo10 O26 Mo9 O16 106.3(4) . . . . ?
Mo6 O26 Mo9 O16 3.0(4) . . . . ?
Mo13 O26 Mo9 O16 -150.4(4) . . . . ?
Mo10 O26 Mo9 O24 -179.1(3) . . . . ?
Mo6 O26 Mo9 O24 77.6(4) . . . . ?
Mo13 O26 Mo9 O24 -75.7(4) . . . . ?
Mo8 O24 Mo9 O25 0.6(4) . . . . ?
Mo5 O24 Mo9 O25 103.9(4) . . . . ?
Mo12 O24 Mo9 O25 -103.1(4) . . . . ?
Mo8 O24 Mo9 O35 106.2(4) . . . . ?
Mo5 O24 Mo9 O35 -150.6(4) . . . . ?
Mo12 O24 Mo9 O35 2.5(4) . . . . ?
Mo8 O24 Mo9 O16 -104.6(4) . . . . ?
Mo5 O24 Mo9 O16 -1.3(3) . . . . ?
Mo12 O24 Mo9 O16 151.7(4) . . . . ?
Mo8 O24 Mo9 O26 -178.8(3) . . . . ?
Mo5 O24 Mo9 O26 -75.5(3) . . . . ?
Mo12 O24 Mo9 O26 77.5(3) . . . . ?
Mo16 O42 Mo12 O34 -121.9(12) . . . . ?
Mo16 O42 Mo12 O36 136.0(11) . . . . ?
Mo16 O42 Mo12 O33 -18.0(12) . . . . ?
Mo16 O42 Mo12 O24 24.5(19) . . . . ?
Mo16 O42 Mo12 O35 62.2(12) . . . . ?
Mo13 O36 Mo12 O34 -172.9(5) . . . . ?
Mo13 O36 Mo12 O42 -65.0(6) . . . . ?
Mo13 O36 Mo12 O33 45.9(10) . . . . ?
Mo13 O36 Mo12 O24 93.2(5) . . . . ?
Mo13 O36 Mo12 O35 22.3(4) . . . . ?
Sn2 O33 Mo12 O34 115.1(8) . . . . ?
Mo8 O33 Mo12 O34 -72.4(5) . . . . ?
Sn2 O33 Mo12 O42 8.8(9) . . . . ?
Mo8 O33 Mo12 O42 -178.7(5) . . . . ?
Sn2 O33 Mo12 O36 -104.4(10) . . . . ?
Mo8 O33 Mo12 O36 68.0(9) . . . . ?
Sn2 O33 Mo12 O24 -154.7(9) . . . . ?
Mo8 O33 Mo12 O24 17.7(4) . . . . ?
Sn2 O33 Mo12 O35 -81.4(8) . . . . ?
Mo8 O33 Mo12 O35 91.0(4) . . . . ?
Mo8 O24 Mo12 O34 85.7(5) . . . . ?
Mo5 O24 Mo12 O34 -46.0(8) . . . . ?
Mo9 O24 Mo12 O34 -174.2(4) . . . . ?
Mo8 O24 Mo12 O42 -62.0(10) . . . . ?
Mo5 O24 Mo12 O42 166.3(8) . . . . ?
Mo9 O24 Mo12 O42 38.1(10) . . . . ?
Mo8 O24 Mo12 O36 -175.8(4) . . . . ?
Mo5 O24 Mo12 O36 52.6(7) . . . . ?
Mo9 O24 Mo12 O36 -75.7(4) . . . . ?
Mo8 O24 Mo12 O33 -17.0(4) . . . . ?
Mo5 O24 Mo12 O33 -148.6(8) . . . . ?
Mo9 O24 Mo12 O33 83.2(4) . . . . ?
Mo8 O24 Mo12 O35 -102.2(4) . . . . ?
Mo5 O24 Mo12 O35 126.2(7) . . . . ?
Mo9 O24 Mo12 O35 -2.1(3) . . . . ?
Mo9 O35 Mo12 O34 31.4(17) . . . . ?
Mo13 O35 Mo12 O34 -81.8(16) . . . . ?
Mo9 O35 Mo12 O42 -162.4(5) . . . . ?
Mo13 O35 Mo12 O42 84.4(4) . . . . ?
Mo9 O35 Mo12 O36 96.7(5) . . . . ?
Mo13 O35 Mo12 O36 -16.5(3) . . . . ?
Mo9 O35 Mo12 O33 -72.3(5) . . . . ?
Mo13 O35 Mo12 O33 174.5(4) . . . . ?
Mo9 O35 Mo12 O24 2.7(4) . . . . ?
Mo13 O35 Mo12 O24 -110.6(3) . . . . ?
Mo2 O8 Mo6 O19 -118.3(10) . . . . ?
Mo2 O8 Mo6 O17 138.5(10) . . . . ?
Mo2 O8 Mo6 O18 -14.3(10) . . . . ?
Mo2 O8 Mo6 O26 30.6(17) . . . . ?
Mo2 O8 Mo6 O16 66.5(10) . . . . ?
Mo5 O17 Mo6 O19 -172.4(5) . . . . ?
Mo5 O17 Mo6 O8 -65.6(5) . . . . ?
Mo5 O17 Mo6 O18 44.4(10) . . . . ?
Mo5 O17 Mo6 O26 92.1(5) . . . . ?
Mo5 O17 Mo6 O16 21.4(4) . . . . ?
Mo10 O18 Mo6 O19 -73.5(5) . . . . ?
Sn1 O18 Mo6 O19 112.4(8) . . . . ?
Mo10 O18 Mo6 O8 -178.7(4) . . . . ?
Sn1 O18 Mo6 O8 7.2(8) . . . . ?
Mo10 O18 Mo6 O17 69.3(8) . . . . ?
Sn1 O18 Mo6 O17 -104.8(9) . . . . ?
Mo10 O18 Mo6 O26 18.4(4) . . . . ?
Sn1 O18 Mo6 O26 -155.7(8) . . . . ?
Mo10 O18 Mo6 O16 91.4(4) . . . . ?
Sn1 O18 Mo6 O16 -82.6(7) . . . . ?
Mo10 O26 Mo6 O19 84.9(5) . . . . ?
Mo13 O26 Mo6 O19 -43.6(8) . . . . ?
Mo9 O26 Mo6 O19 -174.4(4) . . . . ?
Mo10 O26 Mo6 O8 -64.9(10) . . . . ?
Mo13 O26 Mo6 O8 166.6(7) . . . . ?
Mo9 O26 Mo6 O8 35.7(10) . . . . ?
Mo10 O26 Mo6 O17 -175.1(4) . . . . ?
Mo13 O26 Mo6 O17 56.4(7) . . . . ?
Mo9 O26 Mo6 O17 -74.4(4) . . . . ?
Mo10 O26 Mo6 O18 -17.2(3) . . . . ?
Mo13 O26 Mo6 O18 -145.7(8) . . . . ?
Mo9 O26 Mo6 O18 83.4(4) . . . . ?
Mo10 O26 Mo6 O16 -103.1(4) . . . . ?
Mo13 O26 Mo6 O16 128.4(8) . . . . ?
Mo9 O26 Mo6 O16 -2.5(3) . . . . ?
Mo9 O16 Mo6 O19 35.0(17) . . . . ?
Mo5 O16 Mo6 O19 -78.4(16) . . . . ?
Mo9 O16 Mo6 O8 -162.6(5) . . . . ?
Mo5 O16 Mo6 O8 84.1(4) . . . . ?
Mo9 O16 Mo6 O17 97.4(5) . . . . ?
Mo5 O16 Mo6 O17 -15.9(3) . . . . ?
Mo9 O16 Mo6 O18 -71.5(4) . . . . ?
Mo5 O16 Mo6 O18 175.2(3) . . . . ?
Mo9 O16 Mo6 O26 3.2(4) . . . . ?
Mo5 O16 Mo6 O26 -110.2(4) . . . . ?
Mo17 O53 Mo16 O51 -167.4(6) . . . . ?
Mo17 O53 Mo16 O52 -62.3(7) . . . . ?
Mo17 O53 Mo16 O48 60.1(13) . . . . ?
Mo17 O53 Mo16 O42 99.5(6) . . . . ?
Mo17 O53 Mo16 O8W 20.1(5) . . . . ?
Sn2 O48 Mo16 O51 -144.8(15) . . . . ?
Sn2 O48 Mo16 O52 110.6(15) . . . . ?
Sn2 O48 Mo16 O53 -13(2) . . . . ?
Sn2 O48 Mo16 O42 -52.8(15) . . . . ?
Sn2 O48 Mo16 O8W 25.8(15) . . . . ?
Mo12 O42 Mo16 O51 126.1(12) . . . . ?
Mo12 O42 Mo16 O52 -43(2) . . . . ?
Mo12 O42 Mo16 O53 -136.7(12) . . . . ?
Mo12 O42 Mo16 O48 25.6(12) . . . . ?
Mo12 O42 Mo16 O8W -59.8(12) . . . . ?
Mo17 O43 Mo13 O37 120.6(11) . . . . ?
Mo17 O43 Mo13 O36 -137.3(11) . . . . ?
Mo17 O43 Mo13 O38 17.1(11) . . . . ?
Mo17 O43 Mo13 O26 -23.2(18) . . . . ?
Mo17 O43 Mo13 O35 -63.7(11) . . . . ?
Mo12 O36 Mo13 O37 173.7(5) . . . . ?
Mo12 O36 Mo13 O43 66.0(6) . . . . ?
Mo12 O36 Mo13 O38 -43.8(11) . . . . ?
Mo12 O36 Mo13 O26 -92.7(5) . . . . ?
Mo12 O36 Mo13 O35 -22.3(4) . . . . ?
Mo10 O38 Mo13 O37 73.4(5) . . . . ?
Mo14 O38 Mo13 O37 -120.8(8) . . . . ?
Mo10 O38 Mo13 O43 179.5(5) . . . . ?
Mo14 O38 Mo13 O43 -14.7(9) . . . . ?
Mo10 O38 Mo13 O36 -68.5(10) . . . . ?
Mo14 O38 Mo13 O36 97.3(11) . . . . ?
Mo10 O38 Mo13 O26 -16.2(4) . . . . ?
Mo14 O38 Mo13 O26 149.6(9) . . . . ?
Mo10 O38 Mo13 O35 -89.3(4) . . . . ?
Mo14 O38 Mo13 O35 76.5(8) . . . . ?
Mo10 O26 Mo13 O37 -87.4(5) . . . . ?
Mo6 O26 Mo13 O37 41.0(8) . . . . ?
Mo9 O26 Mo13 O37 172.2(4) . . . . ?
Mo10 O26 Mo13 O43 57.8(10) . . . . ?
Mo6 O26 Mo13 O43 -173.7(8) . . . . ?
Mo9 O26 Mo13 O43 -42.5(10) . . . . ?
Mo10 O26 Mo13 O36 173.8(4) . . . . ?
Mo6 O26 Mo13 O36 -57.8(7) . . . . ?
Mo9 O26 Mo13 O36 73.4(4) . . . . ?
Mo10 O26 Mo13 O38 15.1(4) . . . . ?
Mo6 O26 Mo13 O38 143.6(8) . . . . ?
Mo9 O26 Mo13 O38 -85.3(4) . . . . ?
Mo10 O26 Mo13 O35 101.2(4) . . . . ?
Mo6 O26 Mo13 O35 -130.4(8) . . . . ?
Mo9 O26 Mo13 O35 0.8(3) . . . . ?
Mo9 O35 Mo13 O37 -31.0(16) . . . . ?
Mo12 O35 Mo13 O37 82.2(14) . . . . ?
Mo9 O35 Mo13 O43 163.1(5) . . . . ?
Mo12 O35 Mo13 O43 -83.6(4) . . . . ?
Mo9 O35 Mo13 O36 -96.9(5) . . . . ?
Mo12 O35 Mo13 O36 16.4(3) . . . . ?
Mo9 O35 Mo13 O38 73.3(5) . . . . ?
Mo12 O35 Mo13 O38 -173.5(4) . . . . ?
Mo9 O35 Mo13 O26 -1.0(4) . . . . ?
Mo12 O35 Mo13 O26 112.3(4) . . . . ?
Mo14 O39 Mo10 N2 -102.1(6) . . . . ?
Mo15 O39 Mo10 N2 97.0(5) 3_566 . . . ?
Mo14 O39 Mo10 O18 149.4(4) . . . . ?
Mo15 O39 Mo10 O18 -11.5(8) 3_566 . . . ?
Mo14 O39 Mo10 O38 -10.2(4) . . . . ?
Mo15 O39 Mo10 O38 -171.1(5) 3_566 . . . ?
Mo14 O39 Mo10 O28 159.9(6) . . . . ?
Mo15 O39 Mo10 O28 -1.0(4) 3_566 . . . ?
Mo14 O39 Mo10 O26 14.2(8) . . . . ?
Mo15 O39 Mo10 O26 -146.7(4) 3_566 . . . ?
Mo14 O39 Mo10 O27 74.1(5) . . . . ?
Mo15 O39 Mo10 O27 -86.8(4) 3_566 . . . ?
Mo6 O18 Mo10 N2 80.3(5) . . . . ?
Sn1 O18 Mo10 N2 -103.5(5) . . . . ?
Mo6 O18 Mo10 O39 -170.4(4) . . . . ?
Sn1 O18 Mo10 O39 5.8(7) . . . . ?
Mo6 O18 Mo10 O38 -24.5(9) . . . . ?
Sn1 O18 Mo10 O38 151.7(5) . . . . ?
Mo6 O18 Mo10 O28 179.1(5) . . . . ?
Sn1 O18 Mo10 O28 -4.7(4) . . . . ?
Mo6 O18 Mo10 O26 -18.7(4) . . . . ?
Sn1 O18 Mo10 O26 157.5(5) . . . . ?
Mo6 O18 Mo10 O27 -93.9(4) . . . . ?
Sn1 O18 Mo10 O27 82.3(4) . . . . ?
Mo13 O38 Mo10 N2 -82.7(6) . . . . ?
Mo14 O38 Mo10 N2 106.1(5) . . . . ?
Mo13 O38 Mo10 O39 -179.4(6) . . . . ?
Mo14 O38 Mo10 O39 9.3(4) . . . . ?
Mo13 O38 Mo10 O18 22.5(9) . . . . ?
Mo14 O38 Mo10 O18 -148.7(5) . . . . ?
Mo13 O38 Mo10 O28 165.5(4) . . . . ?
Mo14 O38 Mo10 O28 -5.7(8) . . . . ?
Mo13 O38 Mo10 O26 16.7(4) . . . . ?
Mo14 O38 Mo10 O26 -154.5(5) . . . . ?
Mo13 O38 Mo10 O27 91.8(5) . . . . ?
Mo14 O38 Mo10 O27 -79.4(4) . . . . ?
Sn1 O28 Mo10 N2 97.2(6) . . . . ?
Mo15 O28 Mo10 N2 -93.7(6) 3_566 . . . ?
Sn1 O28 Mo10 O39 -168.0(6) . . . . ?
Mo15 O28 Mo10 O39 1.1(4) 3_566 . . . ?
Sn1 O28 Mo10 O18 5.0(4) . . . . ?
Mo15 O28 Mo10 O18 174.1(5) 3_566 . . . ?
Sn1 O28 Mo10 O38 -152.9(4) . . . . ?
Mo15 O28 Mo10 O38 16.2(8) 3_566 . . . ?
Sn1 O28 Mo10 O26 -21.2(8) . . . . ?
Mo15 O28 Mo10 O26 147.9(4) 3_566 . . . ?
Sn1 O28 Mo10 O27 -79.7(4) . . . . ?
Mo15 O28 Mo10 O27 89.4(4) 3_566 . . . ?
Mo6 O26 Mo10 N2 -75.7(5) . . . . ?
Mo13 O26 Mo10 N2 76.6(5) . . . . ?
Mo9 O26 Mo10 N2 179.8(4) . . . . ?
Mo6 O26 Mo10 O39 168.8(5) . . . . ?
Mo13 O26 Mo10 O39 -38.8(7) . . . . ?
Mo9 O26 Mo10 O39 64.3(6) . . . . ?
Mo6 O26 Mo10 O18 16.7(3) . . . . ?
Mo13 O26 Mo10 O18 169.1(5) . . . . ?
Mo9 O26 Mo10 O18 -87.8(4) . . . . ?
Mo6 O26 Mo10 O38 -166.9(5) . . . . ?
Mo13 O26 Mo10 O38 -14.5(4) . . . . ?
Mo9 O26 Mo10 O38 88.6(4) . . . . ?
Mo6 O26 Mo10 O28 42.6(7) . . . . ?
Mo13 O26 Mo10 O28 -165.0(4) . . . . ?
Mo9 O26 Mo10 O28 -61.9(6) . . . . ?
Mo6 O26 Mo10 O27 104.8(4) . . . . ?
Mo13 O26 Mo10 O27 -102.9(4) . . . . ?
Mo9 O26 Mo10 O27 0.2(3) . . . . ?
Mo9 O27 Mo10 O39 -145.1(5) . . . . ?
Mo9 O27 Mo10 O18 72.9(4) . . . . ?
Mo9 O27 Mo10 O38 -73.3(5) . . . . ?
Mo9 O27 Mo10 O28 143.8(5) . . . . ?
Mo9 O27 Mo10 O26 -0.3(4) . . . . ?
Mo15 O50 Mo11 O45 -103.2(16) . . . . ?
Mo15 O50 Mo11 O46 151.9(15) . . . . ?
Mo15 O50 Mo11 O40 30(2) . . . . ?
Mo15 O50 Mo11 O58 -13.0(15) . . . . ?
Mo15 O50 Mo11 O47 63.5(15) . . . . ?
Mo7 O40 Mo11 O45 152.8(15) . . . . ?
Mo7 O40 Mo11 O46 -104.0(15) . . . . ?
Mo7 O40 Mo11 O50 19(2) . . . . ?
Mo7 O40 Mo11 O58 62.3(15) . . . . ?
Mo7 O40 Mo11 O47 -14.8(14) . . . . ?
Mo14 O58 Mo11 O45 75.8(14) 3_566 . . . ?
Mo14 O58 Mo11 O46 -124.7(17) 3_566 . . . ?
Mo14 O58 Mo11 O50 -25.7(13) 3_566 . . . ?
Mo14 O58 Mo11 O40 171.2(14) 3_566 . . . ?
Mo14 O58 Mo11 O47 -106.2(14) 3_566 . . . ?
Sn2 O47 Mo11 O45 -69(3) . . . . ?
Sn2 O47 Mo11 O46 97.1(14) . . . . ?
Sn2 O47 Mo11 O50 -163.9(15) . . . . ?
Sn2 O47 Mo11 O40 2.3(14) . . . . ?
Sn2 O47 Mo11 O58 -78.1(14) . . . . ?
Mo2 O4 Mo1 O1 65.7(6) . . . . ?
Mo2 O4 Mo1 O3 171.5(6) . . . . ?
Mo2 O4 Mo1 O6 -51.1(11) . . . . ?
Mo2 O4 Mo1 O7 -98.6(6) . . . . ?
Mo2 O4 Mo1 O1W -19.5(5) . . . . ?
Mo4 O6 Mo1 O1 -118.6(15) . . . . ?
Mo4 O6 Mo1 O3 136.0(15) . . . . ?
Mo4 O6 Mo1 O4 -1(2) . . . . ?
Mo4 O6 Mo1 O7 47.0(14) . . . . ?
Mo4 O6 Mo1 O1W -31.1(14) . . . . ?
Mo5 O7 Mo1 O1 45(2) . . . . ?
Mo5 O7 Mo1 O3 -125.6(11) . . . . ?
Mo5 O7 Mo1 O4 135.8(12) . . . . ?
Mo5 O7 Mo1 O6 -22.4(11) . . . . ?
Mo5 O7 Mo1 O1W 60.9(11) . . . . ?
Mo11 O50 Mo15 O56 -164.9(16) . . . . ?
Mo11 O50 Mo15 O57 -59.4(16) . . . . ?
Mo11 O50 Mo15 O28 74.3(18) . . . 3_566 ?
Mo11 O50 Mo15 O39 35.0(16) . . . 3_566 ?
Mo11 O50 Mo15 O7W 116.4(16) . . . . ?
Mo7 O22 Mo3 O11 60.9(18) . . . . ?
Mo7 O22 Mo3 O10 164.1(18) . . . . ?
Mo7 O22 Mo3 O12 -31.2(18) . . . . ?
Mo7 O22 Mo3 O3W -108.8(18) . . . . ?
Mo7 O22 Mo3 O2W -79(3) . . . . ?
Mo4 O12 Mo3 O11 -70.8(15) . . . . ?
Mo4 O12 Mo3 O10 103(2) . . . . ?
Mo4 O12 Mo3 O22 28.4(15) . . . . ?
Mo4 O12 Mo3 O3W 111.1(15) . . . . ?
Mo4 O12 Mo3 O2W -164.0(15) . . . . ?
Mo14 O49 Mo17 O55 145(2) . . . . ?
Mo14 O49 Mo17 O54 -108(2) . . . . ?
Mo14 O49 Mo17 O53 10(3) . . . . ?
Mo14 O49 Mo17 O43 56(2) . . . . ?
Mo16 O53 Mo17 O55 171.1(7) . . . . ?
Mo16 O53 Mo17 O54 66.0(7) . . . . ?
Mo16 O53 Mo17 O49 -53.2(12) . . . . ?
Mo16 O53 Mo17 O43 -98.6(6) . . . . ?
Mo13 O43 Mo17 O55 -125.5(12) . . . . ?
Mo13 O43 Mo17 O54 55(2) . . . . ?
Mo13 O43 Mo17 O49 -21.3(11) . . . . ?
Mo13 O43 Mo17 O53 135.9(12) . . . . ?
Mo3 O12 Mo4 O13 -103.1(15) . . . . ?
Mo3 O12 Mo4 O6 150.9(14) . . . . ?
Mo3 O12 Mo4 O23 -6.9(15) . . . . ?
Mo3 O12 Mo4 O14 32(2) . . . . ?
Mo3 O12 Mo4 O4W 74.6(14) . . . . ?
Mo1 O6 Mo4 O13 47.6(16) . . . . ?
Mo1 O6 Mo4 O12 153.9(14) . . . . ?
Mo1 O6 Mo4 O23 -82.2(17) . . . . ?
Mo1 O6 Mo4 O14 -48.1(15) . . . . ?
Mo1 O6 Mo4 O4W -126.5(15) . . . . ?
Mo8 O23 Mo4 O13 -85.2(5) . . . . ?
Mo7 O23 Mo4 O13 61.4(7) . . . . ?
Mo8 O23 Mo4 O12 172.7(6) . . . . ?
Mo7 O23 Mo4 O12 -40.7(7) . . . . ?
Mo8 O23 Mo4 O6 45.7(9) . . . . ?
Mo7 O23 Mo4 O6 -167.7(6) . . . . ?
Mo8 O23 Mo4 O14 9.3(4) . . . . ?
Mo7 O23 Mo4 O14 155.9(7) . . . . ?
Mo8 O23 Mo4 O4W 89.5(5) . . . . ?
Mo7 O23 Mo4 O4W -123.9(6) . . . . ?
Mo5 O14 Mo4 O13 -84.0(8) . . . . ?
Mo8 O14 Mo4 O13 85.1(5) . . . . ?
Mo5 O14 Mo4 O12 139.9(10) . . . . ?
Mo8 O14 Mo4 O12 -51.1(12) . . . . ?
Mo5 O14 Mo4 O6 17.5(8) . . . . ?
Mo8 O14 Mo4 O6 -173.5(4) . . . . ?
Mo5 O14 Mo4 O23 -178.2(8) . . . . ?
Mo8 O14 Mo4 O23 -9.1(4) . . . . ?
Mo5 O14 Mo4 O4W 96.6(8) . . . . ?
Mo8 O14 Mo4 O4W -94.3(4) . . . . ?
Sn1 O9 Mo2 O5 -154.4(13) . . . . ?
Sn1 O9 Mo2 O2 98.3(13) . . . . ?
Sn1 O9 Mo2 O4 -22(2) . . . . ?
Sn1 O9 Mo2 O8 -61.2(13) . . . . ?
Sn1 O9 Mo2 O1W 16.7(13) . . . . ?
Mo1 O4 Mo2 O5 -166.2(6) . . . . ?
Mo1 O4 Mo2 O2 -59.3(6) . . . . ?
Mo1 O4 Mo2 O9 60.2(11) . . . . ?
Mo1 O4 Mo2 O8 99.6(6) . . . . ?
Mo1 O4 Mo2 O1W 19.7(5) . . . . ?
Mo6 O8 Mo2 O5 125.5(11) . . . . ?
Mo6 O8 Mo2 O2 -53.2(18) . . . . ?
Mo6 O8 Mo2 O9 24.3(10) . . . . ?
Mo6 O8 Mo2 O4 -138.3(11) . . . . ?
Mo6 O8 Mo2 O1W -63.8(10) . . . . ?
Mo11 O40 Mo7 O31 -64.5(15) . . . . ?
Mo11 O40 Mo7 O22 -170.5(14) . . . . ?
Mo11 O40 Mo7 O23 73.8(17) . . . . ?
Mo11 O40 Mo7 O32 30.2(15) . . . . ?
Mo11 O40 Mo7 O5W 109.9(15) . . . . ?
Mo3 O22 Mo7 O31 106.7(18) . . . . ?
Mo3 O22 Mo7 O40 -147.5(17) . . . . ?
Mo3 O22 Mo7 O23 9.1(18) . . . . ?
Mo3 O22 Mo7 O32 -25(2) . . . . ?
Mo3 O22 Mo7 O5W -69.8(18) . . . . ?
Mo4 O23 Mo7 O31 -59.8(7) . . . . ?
Mo8 O23 Mo7 O31 87.3(6) . . . . ?
Mo4 O23 Mo7 O40 161.2(6) . . . . ?
Mo8 O23 Mo7 O40 -51.6(9) . . . . ?
Mo4 O23 Mo7 O22 42.1(7) . . . . ?
Mo8 O23 Mo7 O22 -170.7(5) . . . . ?
Mo4 O23 Mo7 O32 -152.2(7) . . . . ?
Mo8 O23 Mo7 O32 -5.1(4) . . . . ?
Mo4 O23 Mo7 O5W 124.9(6) . . . . ?
Mo8 O23 Mo7 O5W -87.9(5) . . . . ?
Sn2 O32 Mo7 O31 58.1(7) . . . . ?
Mo8 O32 Mo7 O31 -91.6(5) . . . . ?
Sn2 O32 Mo7 O40 -43.9(7) . . . . ?
Mo8 O32 Mo7 O40 166.4(4) . . . . ?
Sn2 O32 Mo7 O22 -169.0(8) . . . . ?
Mo8 O32 Mo7 O22 41.3(11) . . . . ?
Sn2 O32 Mo7 O23 154.8(7) . . . . ?
Mo8 O32 Mo7 O23 5.1(4) . . . . ?
Sn2 O32 Mo7 O5W -123.8(7) . . . . ?
Mo8 O32 Mo7 O5W 86.5(4) . . . . ?
Mo17 O49 Mo14 O44 37(2) . . . . ?
Mo17 O49 Mo14 O58 144.3(19) . . . 3_566 ?
Mo17 O49 Mo14 O39 -90(2) . . . . ?
Mo17 O49 Mo14 O38 -58(2) . . . . ?
Mo17 O49 Mo14 O6W -136(2) . . . . ?
Mo10 O39 Mo14 O44 -84.4(6) . . . . ?
Mo15 O39 Mo14 O44 69.3(7) 3_566 . . . ?
Mo10 O39 Mo14 O58 172.4(6) . . . 3_566 ?
Mo15 O39 Mo14 O58 -34.0(7) 3_566 . . 3_566 ?
Mo10 O39 Mo14 O49 43.2(10) . . . . ?
Mo15 O39 Mo14 O49 -163.1(7) 3_566 . . . ?
Mo10 O39 Mo14 O38 9.9(4) . . . . ?
Mo15 O39 Mo14 O38 163.6(8) 3_566 . . . ?
Mo10 O39 Mo14 O6W 88.9(5) . . . . ?
Mo15 O39 Mo14 O6W -117.4(7) 3_566 . . . ?
Mo13 O38 Mo14 O44 -80.3(9) . . . . ?
Mo10 O38 Mo14 O44 85.9(5) . . . . ?
Mo13 O38 Mo14 O58 138.7(10) . . . 3_566 ?
Mo10 O38 Mo14 O58 -55.1(12) . . . 3_566 ?
Mo13 O38 Mo14 O49 19.5(9) . . . . ?
Mo10 O38 Mo14 O49 -174.3(5) . . . . ?
Mo13 O38 Mo14 O39 -175.7(9) . . . . ?
Mo10 O38 Mo14 O39 -9.5(4) . . . . ?
Mo13 O38 Mo14 O6W 99.0(9) . . . . ?
Mo10 O38 Mo14 O6W -94.8(4) . . . . ?
Mo2 O9 Sn1 O21 -138.6(13) . . . . ?
Mo2 O9 Sn1 O20 -31.5(14) . . . . ?
Mo2 O9 Sn1 O28 90.6(15) . . . . ?
Mo2 O9 Sn1 O18 60.9(13) . . . . ?
Mo2 O9 Sn1 C1 140.8(14) . . . . ?
Mo15 O28 Sn1 O9 159.3(7) 3_566 . . . ?
Mo10 O28 Sn1 O9 -36.4(10) . . . . ?
Mo15 O28 Sn1 O21 26.8(8) 3_566 . . . ?
Mo10 O28 Sn1 O21 -169.0(5) . . . . ?
Mo15 O28 Sn1 O20 -78.3(8) 3_566 . . . ?
Mo10 O28 Sn1 O20 86.0(6) . . . . ?
Mo15 O28 Sn1 O18 -169.1(8) 3_566 . . . ?
Mo10 O28 Sn1 O18 -4.8(4) . . . . ?
Mo15 O28 Sn1 C1 106.9(8) 3_566 . . . ?
Mo10 O28 Sn1 C1 -88.8(5) . . . . ?
Mo6 O18 Sn1 O9 -15.2(8) . . . . ?
Mo10 O18 Sn1 O9 170.7(4) . . . . ?
Mo6 O18 Sn1 O21 -132.7(12) . . . . ?
Mo10 O18 Sn1 O21 53.2(14) . . . . ?
Mo6 O18 Sn1 O20 83.2(8) . . . . ?
Mo10 O18 Sn1 O20 -90.9(5) . . . . ?
Mo6 O18 Sn1 O28 178.9(8) . . . . ?
Mo10 O18 Sn1 O28 4.8(4) . . . . ?
Mo6 O18 Sn1 C1 -102.6(8) . . . . ?
Mo10 O18 Sn1 C1 83.3(5) . . . . ?
C2 C1 Sn1 O9 -39.9(15) . . . . ?
C2 C1 Sn1 O21 -144.3(15) . . . . ?
C2 C1 Sn1 O28 118.5(15) . . . . ?
C2 C1 Sn1 O18 46.3(14) . . . . ?
Mo11 O47 Sn2 O41 83.3(14) . . . . ?
Mo11 O47 Sn2 O48 -172.9(13) . . . . ?
Mo11 O47 Sn2 O32 -14.8(14) . . . . ?
Mo11 O47 Sn2 O33 -56(2) . . . . ?
Mo11 O47 Sn2 C5 -96.2(14) . . . . ?
Mo16 O48 Sn2 O41 -44.1(16) . . . . ?
Mo16 O48 Sn2 O47 -150.7(15) . . . . ?
Mo16 O48 Sn2 O32 86.1(17) . . . . ?
Mo16 O48 Sn2 O33 52.4(15) . . . . ?
Mo16 O48 Sn2 C5 128.1(16) . . . . ?
Mo8 O32 Sn2 O41 86.0(6) . . . . ?
Mo7 O32 Sn2 O41 -62.9(7) . . . . ?
Mo8 O32 Sn2 O47 -170.6(5) . . . . ?
Mo7 O32 Sn2 O47 40.5(7) . . . . ?
Mo8 O32 Sn2 O48 -44.5(10) . . . . ?
Mo7 O32 Sn2 O48 166.6(7) . . . . ?
Mo8 O32 Sn2 O33 -8.5(4) . . . . ?
Mo7 O32 Sn2 O33 -157.4(7) . . . . ?
Mo8 O32 Sn2 C5 -86.1(5) . . . . ?
Mo7 O32 Sn2 C5 125.0(7) . . . . ?
Mo12 O33 Sn2 O41 84.8(9) . . . . ?
Mo8 O33 Sn2 O41 -87.7(5) . . . . ?
Mo12 O33 Sn2 O47 -134.9(10) . . . . ?
Mo8 O33 Sn2 O47 52.6(12) . . . . ?
Mo12 O33 Sn2 O48 -14.5(8) . . . . ?
Mo8 O33 Sn2 O48 173.0(5) . . . . ?
Mo12 O33 Sn2 O32 -179.3(9) . . . . ?
Mo8 O33 Sn2 O32 8.1(4) . . . . ?
Mo12 O33 Sn2 C5 -93.4(9) . . . . ?
Mo8 O33 Sn2 C5 94.1(5) . . . . ?
C6 C5 Sn2 O47 52.4(16) . . . . ?
C6 C5 Sn2 O48 158.8(16) . . . . ?
C6 C5 Sn2 O32 -38.7(16) . . . . ?
C6 C5 Sn2 O33 -110.7(16) . . . . ?
O5 Mo2 O1W Mo1 -43(2) . . . . ?
O2 Mo2 O1W Mo1 88.9(4) . . . . ?
O9 Mo2 O1W Mo1 -174.8(4) . . . . ?
O4 Mo2 O1W Mo1 -12.5(3) . . . . ?
O8 Mo2 O1W Mo1 -94.9(3) . . . . ?
O1 Mo1 O1W Mo2 -87.7(4) . . . . ?
O3 Mo1 O1W Mo2 67.2(17) . . . . ?
O4 Mo1 O1W Mo2 12.8(3) . . . . ?
O6 Mo1 O1W Mo2 177.6(4) . . . . ?
O7 Mo1 O1W Mo2 96.4(3) . . . . ?
